data_4082805
loop_
_publ_author_name
'Schweizer, Peter D.'
'Wadepohl, Hubert'
'Gade, Lutz H.'

_publ_section_title
;
 Zirconium and Hafnium Hydrazinediido Half-Sandwich Complexes: Synthesis
 and Reactivity
;
_journal_issue 7
_journal_name_full Organometallics
_journal_page_first 1726
_journal_paper_doi 10.1021/om500087s
_journal_volume 33
_journal_year 2014
_chemical_formula_sum 'C40 H65 N7 Si2 Zr'
_chemical_formula_weight 791.39
_chemical_properties_physical air-sensitive
_space_group_crystal_system triclinic
_space_group_IT_number 2
_space_group_name_Hall '-P 1'
_space_group_name_H-M_alt 'P -1'
_symmetry_cell_setting triclinic
_symmetry_Int_Tables_number 2
_symmetry_space_group_name_Hall '-P 1'
_symmetry_space_group_name_H-M 'P -1'
_atom_sites_solution_hydrogens geom
_atom_sites_solution_primary iterative
_atom_sites_solution_secondary difmap
_audit_block_code ga_psch27
_audit_creation_date
;
'Fri Sep 13 12:06:49 2013'
;
_audit_creation_method SHELXL-2013
_audit_update_record 'Fri Sep 13 15:07:05 CEST 2013'
_cell_angle_alpha 69.7957(9)
_cell_angle_beta 83.7816(9)
_cell_angle_gamma 89.9914(9)
_cell_formula_units_Z 4
_cell_length_a 10.97715(14)
_cell_length_b 18.92432(18)
_cell_length_c 22.6228(2)
_cell_measurement_reflns_used 47366
_cell_measurement_temperature 110(1)
_cell_measurement_theta_max 70.8380
_cell_measurement_theta_min 3.7200
_cell_volume 4380.93(8)
_computing_cell_refinement
;
CrysAlisPro, Agilent Technologies,
Version 1.171.36.28 (release 01-02-2013 CrysAlis171 .NET)
(compiled Feb  1 2013,16:14:44)
;
_computing_data_collection
;
CrysAlisPro, Agilent Technologies,
Version 1.171.36.28 (release 01-02-2013 CrysAlis171 .NET)
(compiled Feb  1 2013,16:14:44)
;
_computing_data_reduction
;
CrysAlisPro, Agilent Technologies,
Version 1.171.36.28 (release 01-02-2013 CrysAlis171 .NET)
(compiled Feb  1 2013,16:14:44)
;
_computing_publication_material 'encif (Wadepohl, 2009-13); encifer 1.4 (CCDC, 2011)'
_computing_structure_refinement 'SHELXL-2013 (Sheldrick, 2013)'
_computing_structure_solution 'SUPERFLIP (Palatinus, 2007-2009)'
_diffrn_ambient_temperature 110(1)
_diffrn_detector 'CCD plate'
_diffrn_detector_area_resol_mean 15.9241
_diffrn_detector_type 'Agilent EOS'
_diffrn_measured_fraction_theta_full 0.981
_diffrn_measured_fraction_theta_max 0.977
_diffrn_measurement_details
;
  1 omega   35.00   62.00   0.5000    3.0000
omega____ theta____ kappa____ phi______ frames
    -       -3.5000   57.0000  -30.0000 54

  2 omega  -34.00   56.00   0.5000    3.0000
omega____ theta____ kappa____ phi______ frames
    -       -3.5000   25.0000 -120.0000 180

  3 omega  -49.00   17.00   0.5000    3.0000
omega____ theta____ kappa____ phi______ frames
    -       -3.5000  -64.0000    0.0000 132

  4 omega  -13.00   19.00   0.5000    3.0000
omega____ theta____ kappa____ phi______ frames
    -       -3.5000  -64.0000  120.0000 64

  5 omega  -29.00   69.00   0.5000    3.0000
omega____ theta____ kappa____ phi______ frames
    -       -3.5000   38.0000  120.0000 196

  6 omega  -24.00   32.00   0.5000    3.0000
omega____ theta____ kappa____ phi______ frames
    -       -3.5000   57.0000  -30.0000 112

  7 omega  -71.00  -24.00   0.5000    3.0000
omega____ theta____ kappa____ phi______ frames
    -       -3.5000  -64.0000  120.0000 94

  8 omega   -5.00   24.00   0.5000    0.5000
omega____ theta____ kappa____ phi______ frames
    -       26.0000   79.0000 -155.8434 58

  9 omega    6.00   31.00   0.5000    3.0000
omega____ theta____ kappa____ phi______ frames
    -       38.0000   80.0000  -32.8697 50

 10 omega    7.00   32.00   0.5000    3.0000
omega____ theta____ kappa____ phi______ frames
    -       38.0000   78.0000   17.7188 50

 11 omega   11.00   39.00   0.5000    3.0000
omega____ theta____ kappa____ phi______ frames
    -       42.0000   80.0000  -93.3494 56

 12 omega   10.00   35.00   0.5000    3.0000
omega____ theta____ kappa____ phi______ frames
    -       42.0000   80.0000  176.6355 50

 13 omega   11.00   36.00   0.5000    3.0000
omega____ theta____ kappa____ phi______ frames
    -       42.0000   78.0000 -126.8652 50

 14 omega   15.00   40.00   0.5000    3.0000
omega____ theta____ kappa____ phi______ frames
    -       46.0000   79.0000   46.6272 50

 15 omega   14.00   39.00   0.5000    3.0000
omega____ theta____ kappa____ phi______ frames
    -       46.0000   80.0000   66.8115 50

 16 omega   15.00   41.00   0.5000    3.0000
omega____ theta____ kappa____ phi______ frames
    -       46.0000   78.0000  -78.8823 52

 17 omega   15.00   40.00   0.5000    3.0000
omega____ theta____ kappa____ phi______ frames
    -       46.0000   79.0000  179.8678 50

 18 omega   15.00   40.00   0.5000    3.0000
omega____ theta____ kappa____ phi______ frames
    -       46.0000   79.0000   21.7340 50

 19 omega   15.00   40.00   0.5000    3.0000
omega____ theta____ kappa____ phi______ frames
    -       46.0000   78.0000  102.2497 50

 20 omega   17.00   46.00   0.5000    3.0000
omega____ theta____ kappa____ phi______ frames
    -       46.0000   80.0000  113.1069 58

 21 omega   15.00   40.00   0.5000    3.0000
omega____ theta____ kappa____ phi______ frames
    -       46.0000   78.0000 -122.9196 50

 22 omega   20.00   47.00   0.5000    3.0000
omega____ theta____ kappa____ phi______ frames
    -       50.0000   77.0000    0.6618 54

 23 omega   19.00   44.00   0.5000    3.0000
omega____ theta____ kappa____ phi______ frames
    -       50.0000   79.0000 -131.9637 50

 24 omega   19.00   44.00   0.5000    3.0000
omega____ theta____ kappa____ phi______ frames
    -       50.0000   78.0000  134.4575 50

 25 omega   19.00   82.00   0.5000    3.0000
omega____ theta____ kappa____ phi______ frames
    -       54.0000  -77.0000 -180.0000 126

 26 omega   33.00   62.00   0.5000    3.0000
omega____ theta____ kappa____ phi______ frames
    -       58.0000   69.0000  -92.2211 58

 27 omega   29.00   54.00   0.5000    3.0000
omega____ theta____ kappa____ phi______ frames
    -       58.0000   77.0000   73.2697 50

 28 omega   29.00   56.00   0.5000    3.0000
omega____ theta____ kappa____ phi______ frames
    -       58.0000   75.0000   52.7466 54

 29 omega   29.00   54.00   0.5000    3.0000
omega____ theta____ kappa____ phi______ frames
    -       58.0000   77.0000   94.2327 50

 30 omega   30.00   55.00   0.5000    3.0000
omega____ theta____ kappa____ phi______ frames
    -       58.0000   76.0000   62.2036 50

 31 omega   83.00  110.00   0.5000    3.0000
omega____ theta____ kappa____ phi______ frames
    -       58.0000   77.0000  -73.0767 54

 32 omega   28.00   55.00   0.5000    3.0000
omega____ theta____ kappa____ phi______ frames
    -       58.0000   77.0000  -73.0767 54

 33 omega   30.00   55.00   0.5000    3.0000
omega____ theta____ kappa____ phi______ frames
    -       58.0000   76.0000   39.6696 50

 34 omega   42.00   69.00   0.5000    3.0000
omega____ theta____ kappa____ phi______ frames
    -       58.0000   63.0000  176.3145 54

 35 omega   29.00   56.00   0.5000    3.0000
omega____ theta____ kappa____ phi______ frames
    -       58.0000   76.0000  -62.9249 54

 36 omega   31.00   56.00   0.5000    3.0000
omega____ theta____ kappa____ phi______ frames
    -       58.0000   74.0000  -43.5280 50

 37 omega   34.00   61.00   0.5000    3.0000
omega____ theta____ kappa____ phi______ frames
    -       58.0000   68.0000 -160.2646 54

 38 omega   28.00   55.00   0.5000    3.0000
omega____ theta____ kappa____ phi______ frames
    -       58.0000   77.0000   22.6392 54

 39 omega   35.00   62.00   0.5000    3.0000
omega____ theta____ kappa____ phi______ frames
    -       58.0000   72.0000 -127.0876 54

 40 omega   60.00   94.00   0.5000    3.0000
omega____ theta____ kappa____ phi______ frames
    -       62.0000  -80.0000    1.1459 68

 41 omega   31.00   58.00   0.5000    3.0000
omega____ theta____ kappa____ phi______ frames
    -       62.0000  -80.0000    1.1459 54

 42 omega   34.00   61.00   0.5000    3.0000
omega____ theta____ kappa____ phi______ frames
    -       62.0000   76.0000  -43.0543 54

 43 omega   41.00   75.00   0.5000    3.0000
omega____ theta____ kappa____ phi______ frames
    -       62.0000   61.0000   42.2084 68

 44 omega   33.00   59.00   0.5000    3.0000
omega____ theta____ kappa____ phi______ frames
    -       62.0000   75.0000 -162.4839 52

 45 omega   40.00   67.00   0.5000    3.0000
omega____ theta____ kappa____ phi______ frames
    -       62.0000   64.0000   52.9937 54

 46 omega   34.00   60.00   0.5000    3.0000
omega____ theta____ kappa____ phi______ frames
    -       62.0000   74.0000  120.3093 52

 47 omega   33.00   59.00   0.5000    3.0000
omega____ theta____ kappa____ phi______ frames
    -       62.0000   76.0000 -150.5959 52

 48 omega   40.00   77.00   0.5000    3.0000
omega____ theta____ kappa____ phi______ frames
    -       66.0000   70.0000  -76.1111 74

 49 omega   45.00  111.00   0.5000    3.0000
omega____ theta____ kappa____ phi______ frames
    -       66.0000   67.0000 -151.3523 132

 50 omega   45.00   72.00   0.5000    3.0000
omega____ theta____ kappa____ phi______ frames
    -       66.0000   67.0000  -36.6209 54

 51 omega   50.00   80.00   0.5000    3.0000
omega____ theta____ kappa____ phi______ frames
    -       66.0000   56.0000   50.3387 60

 52 omega   86.00  113.00   0.5000    3.0000
omega____ theta____ kappa____ phi______ frames
    -       66.0000   77.0000   76.8385 54

 53 omega   40.00   67.00   0.5000    3.0000
omega____ theta____ kappa____ phi______ frames
    -       66.0000   72.0000 -126.9784 54

 54 omega   40.00   90.00   0.5000    3.0000
omega____ theta____ kappa____ phi______ frames
    -       66.0000   70.0000  171.1287 100

 55 omega   46.00   73.00   0.5000    3.0000
omega____ theta____ kappa____ phi______ frames
    -       66.0000   59.0000  161.9478 54

 56 omega   36.00   85.00   0.5000    3.0000
omega____ theta____ kappa____ phi______ frames
    -       66.0000   77.0000   76.8385 98

 57 omega   69.00   96.00   0.5000    3.0000
omega____ theta____ kappa____ phi______ frames
    -       66.0000  -80.0000 -122.5533 54

 58 omega   46.00  114.00   0.5000    3.0000
omega____ theta____ kappa____ phi______ frames
    -       70.0000   69.0000  -35.4641 136

 59 omega   43.00   79.00   0.5000    3.0000
omega____ theta____ kappa____ phi______ frames
    -       70.0000   72.0000 -172.4559 72

 60 omega   41.00   67.00   0.5000    3.0000
omega____ theta____ kappa____ phi______ frames
    -       70.0000   76.0000  -27.8472 52

 61 omega   49.00   90.00   0.5000    3.0000
omega____ theta____ kappa____ phi______ frames
    -       70.0000   58.0000   52.8647 82

 62 omega    1.00  101.00   0.5000    3.0000
omega____ theta____ kappa____ phi______ frames
    -       70.0000  -79.0000  -74.6825 200

 63 omega   -1.00  101.00   0.5000    3.0000
omega____ theta____ kappa____ phi______ frames
    -       70.0000  -80.0000  150.3900 204

 64 omega   41.00   70.00   0.5000    3.0000
omega____ theta____ kappa____ phi______ frames
    -       70.0000   75.0000   -3.8161 58

 65 omega   51.00  141.00   0.5000    3.0000
omega____ theta____ kappa____ phi______ frames
    -       74.0000   65.0000 -139.7708 180

 66 omega   68.00  108.00   0.5000    3.0000
omega____ theta____ kappa____ phi______ frames
    -       74.0000   58.0000   97.4360 80

 67 omega   52.00  136.00   0.5000    3.0000
omega____ theta____ kappa____ phi______ frames
    -       74.0000   49.0000  -26.5924 168

 68 omega   46.00   71.00   0.5000    3.0000
omega____ theta____ kappa____ phi______ frames
    -       74.0000   75.0000  136.9595 50

 69 omega   53.00  136.00   0.5000    3.0000
omega____ theta____ kappa____ phi______ frames
    -       74.0000   53.0000  -77.2385 166

 70 omega   52.00   79.00   0.5000    3.0000
omega____ theta____ kappa____ phi______ frames
    -       74.0000   68.0000 -122.2030 54

 71 omega   51.00   76.00   0.5000    3.0000
omega____ theta____ kappa____ phi______ frames
    -       78.0000   73.0000  -84.7802 50

 72 omega   56.00   81.00   0.5000    3.0000
omega____ theta____ kappa____ phi______ frames
    -       78.0000   65.0000  -89.1624 50

 73 omega   49.00   77.00   0.5000    3.0000
omega____ theta____ kappa____ phi______ frames
    -       78.0000   77.0000  140.7002 56

 74 omega   57.00  140.00   0.5000    3.0000
omega____ theta____ kappa____ phi______ frames
    -       78.0000   68.0000    9.0883 166

 75 omega   53.00   82.00   0.5000    3.0000
omega____ theta____ kappa____ phi______ frames
    -       78.0000   69.0000   67.1227 58

 76 omega   50.00   78.00   0.5000    3.0000
omega____ theta____ kappa____ phi______ frames
    -       78.0000   74.0000  -47.0368 56

 77 omega   61.00  149.00   0.5000    6.0000
omega____ theta____ kappa____ phi______ frames
    -       82.0000   61.0000   62.6264 176

 78 omega   56.00   85.00   0.5000    6.0000
omega____ theta____ kappa____ phi______ frames
    -       82.0000   70.0000   74.0603 58

 79 omega   61.00   87.00   0.5000    6.0000
omega____ theta____ kappa____ phi______ frames
    -       82.0000   56.0000   -2.1060 52

 80 omega   60.00   91.00   0.5000    6.0000
omega____ theta____ kappa____ phi______ frames
    -       82.0000   65.0000 -133.2352 62

 81 omega   61.00   92.00   0.5000    6.0000
omega____ theta____ kappa____ phi______ frames
    -       82.0000   66.0000  -75.7079 62

 82 omega   54.00  150.00   0.5000    6.0000
omega____ theta____ kappa____ phi______ frames
    -       82.0000   73.0000  124.0131 192

 83 omega   60.00  119.00   0.5000    6.0000
omega____ theta____ kappa____ phi______ frames
    -       82.0000   61.0000   -1.4411 118

 84 omega   68.00   93.00   0.5000    6.0000
omega____ theta____ kappa____ phi______ frames
    -       82.0000   37.0000  138.5617 50

 85 omega   62.00  150.00   0.5000    6.0000
omega____ theta____ kappa____ phi______ frames
    -       86.0000   67.0000   35.2343 176

 86 omega   61.00   88.00   0.5000    6.0000
omega____ theta____ kappa____ phi______ frames
    -       86.0000  -79.0000  -64.9949 54

 87 omega   16.00   87.00   0.5000    6.0000
omega____ theta____ kappa____ phi______ frames
    -       86.0000  -80.0000   40.7291 142

 88 omega   63.00  153.00   0.5000    6.0000
omega____ theta____ kappa____ phi______ frames
    -       86.0000   67.0000 -130.0904 180

 89 omega   59.00  136.00   0.5000    6.0000
omega____ theta____ kappa____ phi______ frames
    -       86.0000   72.0000 -172.4746 154

 90 omega   69.00  119.00   0.5000    6.0000
omega____ theta____ kappa____ phi______ frames
    -       90.0000   58.0000  -54.3523 100

 91 omega   68.00   95.00   0.5000    6.0000
omega____ theta____ kappa____ phi______ frames
    -       90.0000   61.0000   82.5174 54

 92 omega   61.00   91.00   0.5000    6.0000
omega____ theta____ kappa____ phi______ frames
    -       90.0000   76.0000  168.5790 60

 93 omega   73.00  114.00   0.5000    6.0000
omega____ theta____ kappa____ phi______ frames
    -       94.0000   57.0000   78.2596 82

 94 omega   66.00   96.00   0.5000    6.0000
omega____ theta____ kappa____ phi______ frames
    -       94.0000   75.0000 -146.5209 60

 95 omega   69.00   95.00   0.5000    6.0000
omega____ theta____ kappa____ phi______ frames
    -       98.0000   76.0000   -6.1893 52

 96 omega   73.00  118.00   0.5000    6.0000
omega____ theta____ kappa____ phi______ frames
    -      102.0000   77.0000   -3.3599 90

 97 omega  143.00  170.00   0.5000    6.0000
omega____ theta____ kappa____ phi______ frames
    -      108.0000   77.0000 -180.0000 54

 98 omega   78.00  105.00   0.5000    6.0000
omega____ theta____ kappa____ phi______ frames
    -      108.0000   77.0000 -180.0000 54

 99 omega  144.00  174.00   0.5000    6.0000
omega____ theta____ kappa____ phi______ frames
    -      108.0000   64.0000  -90.0000 60

100 omega   37.00  106.00   0.5000    6.0000
omega____ theta____ kappa____ phi______ frames
    -      108.0000  -80.0000  -91.8519 138

101 omega   79.00  104.00   0.5000    6.0000
omega____ theta____ kappa____ phi______ frames
    -      108.0000   77.0000   30.0000 50

102 omega   79.00  104.00   0.5000    6.0000
omega____ theta____ kappa____ phi______ frames
    -      108.0000   77.0000  -30.0000 50

103 omega   72.00  140.00   0.5000    6.0000
omega____ theta____ kappa____ phi______ frames
    -      108.0000  -80.0000  136.7241 136

104 omega   78.00  104.00   0.5000    6.0000
omega____ theta____ kappa____ phi______ frames
    -      108.0000   77.0000 -120.0000 52

105 omega   42.00   69.00   0.5000    6.0000
omega____ theta____ kappa____ phi______ frames
    -      108.0000  -80.0000  136.7241 54

106 omega   79.00  177.00   0.5000    6.0000
omega____ theta____ kappa____ phi______ frames
    -      108.0000   77.0000  150.0000 196

107 omega   78.00  104.00   0.5000    6.0000
omega____ theta____ kappa____ phi______ frames
    -      108.0000   77.0000  120.0000 52

108 omega   78.00  165.00   0.5000    6.0000
omega____ theta____ kappa____ phi______ frames
    -      108.0000   77.0000 -150.0000 174

109 omega   79.00  104.00   0.5000    6.0000
omega____ theta____ kappa____ phi______ frames
    -      108.0000   77.0000  -90.0000 50

110 omega  127.00  178.00   0.5000    6.0000
omega____ theta____ kappa____ phi______ frames
    -      108.0000   77.0000  -60.0000 102

111 omega   37.00  109.00   0.5000    6.0000
omega____ theta____ kappa____ phi______ frames
    -      108.0000  -80.0000   -4.2563 144

112 omega   79.00  104.00   0.5000    6.0000
omega____ theta____ kappa____ phi______ frames
    -      108.0000   77.0000  -60.0000 50

113 omega  120.00  177.00   0.5000    6.0000
omega____ theta____ kappa____ phi______ frames
    -      108.0000   77.0000   60.0000 114

114 omega   79.00  104.00   0.5000    6.0000
omega____ theta____ kappa____ phi______ frames
    -      108.0000   77.0000   60.0000 50

115 omega   85.00  136.00   0.5000    6.0000
omega____ theta____ kappa____ phi______ frames
    -      108.0000   64.0000 -180.0000 102

116 omega  125.00  178.00   0.5000    6.0000
omega____ theta____ kappa____ phi______ frames
    -      108.0000   77.0000 -120.0000 106

117 omega   85.00  112.00   0.5000    6.0000
omega____ theta____ kappa____ phi______ frames
    -      108.0000   64.0000   30.0000 54

118 omega   85.00  138.00   0.5000    6.0000
omega____ theta____ kappa____ phi______ frames
    -      108.0000   64.0000 -120.0000 106

119 omega  131.00  177.00   0.5000    6.0000
omega____ theta____ kappa____ phi______ frames
    -      108.0000   77.0000   90.0000 92

120 omega   78.00  104.00   0.5000    6.0000
omega____ theta____ kappa____ phi______ frames
    -      108.0000   77.0000   90.0000 52

121 omega  136.00  166.00   0.5000    6.0000
omega____ theta____ kappa____ phi______ frames
    -      108.0000   77.0000   30.0000 60

122 omega   85.00  112.00   0.5000    6.0000
omega____ theta____ kappa____ phi______ frames
    -      108.0000   64.0000  -90.0000 54

123 omega  139.00  166.00   0.5000    6.0000
omega____ theta____ kappa____ phi______ frames
    -      108.0000   64.0000  -30.0000 54

124 omega   85.00  111.00   0.5000    6.0000
omega____ theta____ kappa____ phi______ frames
    -      108.0000   64.0000  -30.0000 52

125 omega   86.00  157.00   0.5000    6.0000
omega____ theta____ kappa____ phi______ frames
    -      108.0000   64.0000  -60.0000 142

126 omega   79.00  177.00   0.5000    6.0000
omega____ theta____ kappa____ phi______ frames
    -      108.0000   77.0000    0.0000 196

127 omega   81.00  175.00   0.5000    6.0000
omega____ theta____ kappa____ phi______ frames
    -      108.0000   73.0000 -165.7936 188

128 omega   79.00  129.00   0.5000    6.0000
omega____ theta____ kappa____ phi______ frames
    -      108.0000   75.0000  140.2402 100

129 omega   39.00  106.00   0.5000    6.0000
omega____ theta____ kappa____ phi______ frames
    -      108.0000  -80.0000   81.8344 134

130 omega   75.00  139.00   0.5000    6.0000
omega____ theta____ kappa____ phi______ frames
    -      108.0000  -80.0000 -165.5877 128

131 omega   37.00   65.00   0.5000    6.0000
omega____ theta____ kappa____ phi______ frames
    -      108.0000  -80.0000 -165.5877 56

132 omega   85.00  135.00   0.5000    6.0000
omega____ theta____ kappa____ phi______ frames
    -      108.0000  -80.0000   41.6550 100

133 omega   88.00  174.00   0.5000    6.0000
omega____ theta____ kappa____ phi______ frames
    -      108.0000   56.0000  127.1006 172

134 omega   87.00  114.00   0.5000    6.0000
omega____ theta____ kappa____ phi______ frames
    -      108.0000  -79.0000  -49.0656 54

135 omega   38.00   66.00   0.5000    6.0000
omega____ theta____ kappa____ phi______ frames
    -      108.0000  -79.0000  -49.0656 56

136 omega   85.00  112.00   0.5000    6.0000
omega____ theta____ kappa____ phi______ frames
    -      108.0000  -79.0000 -123.1595 54

137 omega   83.00  148.00   0.5000    6.0000
omega____ theta____ kappa____ phi______ frames
    -      108.0000   38.0000  150.0000 130

138 omega   84.00  162.00   0.5000    6.0000
omega____ theta____ kappa____ phi______ frames
    -      108.0000   38.0000    0.0000 156

139 omega   83.00  158.00   0.5000    6.0000
omega____ theta____ kappa____ phi______ frames
    -      108.0000   38.0000  -60.0000 150

140 omega   84.00  176.00   0.5000    6.0000
omega____ theta____ kappa____ phi______ frames
    -      108.0000   38.0000  120.0000 184

141 omega   83.00  162.00   0.5000    6.0000
omega____ theta____ kappa____ phi______ frames
    -      108.0000   38.0000   60.0000 158

142 omega   85.00  114.00   0.5000    6.0000
omega____ theta____ kappa____ phi______ frames
    -      108.0000   64.0000  120.0000 58

143 omega   85.00  174.00   0.5000    6.0000
omega____ theta____ kappa____ phi______ frames
    -      108.0000   64.0000   60.0000 178

144 omega   85.00  111.00   0.5000    6.0000
omega____ theta____ kappa____ phi______ frames
    -      108.0000   64.0000   90.0000 52

145 omega  -73.00   44.00   0.5000    0.5000
omega____ theta____ kappa____ phi______ frames
    -        0.0000  -19.0000   30.0000 234

146 omega  -76.00   31.00   0.5000    3.0000
omega____ theta____ kappa____ phi______ frames
    -       -3.5000  -25.0000  -90.0000 214

147 omega    3.00   49.00   0.5000    3.0000
omega____ theta____ kappa____ phi______ frames
    -       34.0000   78.0000  127.3703 92

148 omega   15.00   47.00   0.5000    3.0000
omega____ theta____ kappa____ phi______ frames
    -       46.0000   79.0000  179.8678 64

149 omega   15.00   49.00   0.5000    3.0000
omega____ theta____ kappa____ phi______ frames
    -       46.0000   78.0000  -78.8823 68

150 omega   19.00   49.00   0.5000    3.0000
omega____ theta____ kappa____ phi______ frames
    -       50.0000   78.0000  134.4575 60

151 omega   19.00   47.00   0.5000    3.0000
omega____ theta____ kappa____ phi______ frames
    -       50.0000   79.0000 -131.9637 56

152 omega   -5.00   98.00   0.5000    3.0000
omega____ theta____ kappa____ phi______ frames
    -       66.0000  -80.0000 -122.5533 206

153 omega   -5.00   98.00   0.5000    3.0000
omega____ theta____ kappa____ phi______ frames
    -       66.0000  -80.0000  -42.6137 206

154 omega   49.00  139.00   0.5000    3.0000
omega____ theta____ kappa____ phi______ frames
    -       70.0000   58.0000   52.8647 180

155 omega   -1.00  102.00   0.5000    3.0000
omega____ theta____ kappa____ phi______ frames
    -       70.0000  -80.0000  150.3900 206

156 omega   43.00  139.00   0.5000    3.0000
omega____ theta____ kappa____ phi______ frames
    -       70.0000   72.0000 -172.4559 192

157 omega   50.00  142.00   0.5000    3.0000
omega____ theta____ kappa____ phi______ frames
    -       74.0000   68.0000 -122.2030 184

158 omega   53.00  143.00   0.5000    3.0000
omega____ theta____ kappa____ phi______ frames
    -       74.0000   58.0000   97.4360 180

159 omega   58.00  146.00   0.5000    3.0000
omega____ theta____ kappa____ phi______ frames
    -       78.0000   59.0000 -127.9423 176

160 omega   52.00  150.00   0.5000    3.0000
omega____ theta____ kappa____ phi______ frames
    -       78.0000   38.0000   97.9577 196

161 omega   50.00   75.00   0.5000    3.0000
omega____ theta____ kappa____ phi______ frames
    -       78.0000   73.0000  -84.7802 50

162 omega   50.00  148.00   0.5000    3.0000
omega____ theta____ kappa____ phi______ frames
    -       78.0000   74.0000  -47.0368 196

163 omega   54.00  146.00   0.5000    3.0000
omega____ theta____ kappa____ phi______ frames
    -       78.0000   68.0000    9.0883 184

164 omega   55.00  146.00   0.5000    3.0000
omega____ theta____ kappa____ phi______ frames
    -       78.0000   65.0000  -89.1624 182

165 omega   48.00  148.00   0.5000    3.0000
omega____ theta____ kappa____ phi______ frames
    -       78.0000   77.0000  140.7002 200

;
_diffrn_measurement_device '\k-geometry diffractometer'
_diffrn_measurement_device_type 'Agilent SuperNova, Dual, Cu at zero, Eos'
_diffrn_measurement_method '\w scans'
_diffrn_measurement_specimen_support 'polyimid foil'
_diffrn_orient_matrix_UB_11 0.0191962000
_diffrn_orient_matrix_UB_12 -0.0687912000
_diffrn_orient_matrix_UB_13 0.0588051000
_diffrn_orient_matrix_UB_21 0.0273705000
_diffrn_orient_matrix_UB_22 -0.0478320000
_diffrn_orient_matrix_UB_23 -0.0425138000
_diffrn_orient_matrix_UB_31 0.1372738000
_diffrn_orient_matrix_UB_32 0.0227251000
_diffrn_orient_matrix_UB_33 -0.0084203000
_diffrn_radiation_monochromator mirror
_diffrn_radiation_probe x-ray
_diffrn_radiation_type 'Cu K\a'
_diffrn_radiation_wavelength 1.5418
_diffrn_reflns_av_R_equivalents 0.032
_diffrn_reflns_av_unetI/netI 0.0179
_diffrn_reflns_Laue_measured_fraction_full 0.981
_diffrn_reflns_Laue_measured_fraction_max 0.977
_diffrn_reflns_limit_h_max 13
_diffrn_reflns_limit_h_min -12
_diffrn_reflns_limit_k_max 23
_diffrn_reflns_limit_k_min -23
_diffrn_reflns_limit_l_max 27
_diffrn_reflns_limit_l_min -27
_diffrn_reflns_number 217541
_diffrn_reflns_point_group_measured_fraction_full 0.981
_diffrn_reflns_point_group_measured_fraction_max 0.977
_diffrn_reflns_theta_full 67.684
_diffrn_reflns_theta_max 70.963
_diffrn_reflns_theta_min 3.772
_diffrn_source 'microfocus X-Ray tube'
_diffrn_source_type 'Agilent SuperNova (Cu) X-ray Source'
_exptl_absorpt_coefficient_mu 2.839
_exptl_absorpt_correction_T_max 1.00000
_exptl_absorpt_correction_T_min 0.68009
_exptl_absorpt_correction_type multi-scan
_exptl_absorpt_process_details
;
CrysAlisPro, Agilent Technologies,
Version 1.171.36.28 (release 01-02-2013 CrysAlis171 .NET)
(compiled Feb  1 2013,16:14:44)
Empirical absorption correction using spherical harmonics,
 implemented in SCALE3 ABSPACK scaling algorithm.
;
_exptl_crystal_colour 'light yellow'
_exptl_crystal_density_diffrn 1.200
_exptl_crystal_description irregular
_exptl_crystal_F_000 1688
_exptl_crystal_size_max 0.2141
_exptl_crystal_size_mid 0.1969
_exptl_crystal_size_min 0.0808
_refine_diff_density_max 1.773
_refine_diff_density_min -1.334
_refine_diff_density_rms 0.088
_refine_ls_extinction_method none
_refine_ls_goodness_of_fit_ref 1.073
_refine_ls_hydrogen_treatment constr
_refine_ls_matrix_type full
_refine_ls_number_parameters 982
_refine_ls_number_reflns 29649
_refine_ls_number_restraints 21
_refine_ls_restrained_S_all 1.079
_refine_ls_R_factor_all 0.0582
_refine_ls_R_factor_gt 0.0501
_refine_ls_shift/su_max 0.001
_refine_ls_shift/su_mean 0.000
_refine_ls_structure_factor_coef Fsqd
_refine_ls_weighting_details 'w=1/[\s^2^(Fo^2^)+(0.0777P)^2^+4.6216P] where P=(Fo^2^+2Fc^2^)/3'
_refine_ls_weighting_scheme calc
_refine_ls_wR_factor_gt 0.1340
_refine_ls_wR_factor_ref 0.1415
_reflns_Friedel_coverage 0.000
_reflns_number_gt 25914
_reflns_number_total 29649
_reflns_threshold_expression 'I > 2\s(I)'
_cod_data_source_file om500087s_si_002.cif
_cod_data_source_block ga_complex_12
_cod_depositor_comments 'Adding full bibliography for 4082805.cif.'
_cod_database_code 4082805
_audit_block_refno 1846
_audit_block_usercomment 'PD506_1, irregular, light yellow'
_shelx_space_group_comment
;
The symmetry employed for this shelxl refinement is uniquely defined
by the following loop, which should always be used as a source of
symmetry information in preference to the above space-group names.
They are only intended as comments.
;
_shelx_estimated_absorpt_t_min 0.764
_shelx_estimated_absorpt_t_max 0.764
_shelxl_version_number 2013-4
_cell_oxdiff_length_a 10.97715(14)
_cell_oxdiff_length_b 18.92432(18)
_cell_oxdiff_length_c 22.6228(2)
_cell_oxdiff_angle_alpha 69.7957(9)
_cell_oxdiff_angle_beta 83.7816(9)
_cell_oxdiff_angle_gamma 89.9914(9)
_cell_oxdiff_volume 4380.93(8)
_cell_oxdiff_measurement_reflns_used 47366
_cell_oxdiff_twin_number 2

loop_
_symmetry_equiv_pos_as_xyz
'x, y, z'
'-x, -y, -z'

loop_
_atom_site_label
_atom_site_type_symbol
_atom_site_fract_x
_atom_site_fract_y
_atom_site_fract_z
_atom_site_U_iso_or_equiv
_atom_site_adp_type
_atom_site_occupancy
_atom_site_site_symmetry_order
_atom_site_calc_flag
_atom_site_refinement_flags_posn
_atom_site_refinement_flags_adp
_atom_site_refinement_flags_occupancy
_atom_site_disorder_assembly
_atom_site_disorder_group
Zr1 Zr 0.15102(3) 0.76393(2) 0.19265(2) 0.02904(9) Uani 1 1 d . . . . .
Si1 Si 0.02109(10) 0.62134(6) 0.32695(5) 0.0316(2) Uani 1 1 d . . . . .
N1 N 0.1382(3) 0.68659(18) 0.28267(15) 0.0316(7) Uani 1 1 d . . . . .
N2 N 0.2411(3) 0.85464(19) 0.20044(19) 0.0426(9) Uani 1 1 d . . . . .
N3 N 0.3487(3) 0.72374(17) 0.18232(15) 0.0315(7) Uani 1 1 d . . . . .
N4 N 0.1125(3) 0.73779(17) 0.10941(15) 0.0313(7) Uani 1 1 d . . . . .
N5 N 0.1622(3) 0.70737(17) 0.06381(15) 0.0298(7) Uani 1 1 d . . . . .
N6 N -0.0222(3) 0.78664(18) 0.16103(16) 0.0346(7) Uani 1 1 d . . . . .
N7 N -0.1040(3) 0.74832(19) 0.08459(18) 0.0389(8) Uani 1 1 d . . . . .
C1 C 0.2444(4) 0.6908(2) 0.31668(19) 0.0375(9) Uani 1 1 d . . . . .
H1B H 0.2798 0.6404 0.3307 0.045 Uiso 1 1 calc R U . . .
H1C H 0.2130 0.7013 0.3554 0.045 Uiso 1 1 calc R U . . .
C2 C 0.3512(4) 0.7498(3) 0.2806(2) 0.0403(10) Uani 1 1 d . . . . .
C3 C 0.3088(5) 0.8314(3) 0.2569(2) 0.0479(12) Uani 1 1 d . . . . .
H3A H 0.2561 0.8395 0.2921 0.058 Uiso 1 1 calc R U . . .
H3B H 0.3823 0.8656 0.2473 0.058 Uiso 1 1 calc R U . . .
C4 C 0.4356(5) 0.7461(3) 0.3317(2) 0.0545(13) Uani 1 1 d . . . . .
H4A H 0.3909 0.7615 0.3649 0.082 Uiso 1 1 calc R U . . .
H4B H 0.5076 0.7800 0.3123 0.082 Uiso 1 1 calc R U . . .
H4C H 0.4620 0.6944 0.3504 0.082 Uiso 1 1 calc R U . . .
C5 C 0.4184(4) 0.7282(2) 0.2270(2) 0.0366(9) Uani 1 1 d . . . . .
C6 C 0.5416(4) 0.7143(3) 0.2221(2) 0.0489(12) Uani 1 1 d . . . . .
H6 H 0.5894 0.7161 0.2541 0.059 Uiso 1 1 calc R U . . .
C7 C 0.5960(4) 0.6976(3) 0.1705(3) 0.0507(12) Uani 1 1 d . . . . .
H7 H 0.6815 0.6896 0.1662 0.061 Uiso 1 1 calc R U . . .
C8 C 0.5245(4) 0.6927(3) 0.1257(2) 0.0459(11) Uani 1 1 d . . . . .
H8 H 0.5593 0.6807 0.0902 0.055 Uiso 1 1 calc R U . . .
C9 C 0.4014(4) 0.7056(2) 0.1334(2) 0.0387(9) Uani 1 1 d . . . . .
H9 H 0.3517 0.7015 0.1027 0.046 Uiso 1 1 calc R U . . .
C10 C -0.0917(4) 0.6140(2) 0.2733(2) 0.0421(10) Uani 1 1 d . . . . .
H10A H -0.1126 0.6646 0.2470 0.063 Uiso 1 1 calc R U . . .
H10B H -0.1660 0.5863 0.2987 0.063 Uiso 1 1 calc R U . . .
H10C H -0.0558 0.5871 0.2460 0.063 Uiso 1 1 calc R U . . .
C11 C -0.0593(4) 0.6519(2) 0.3907(2) 0.0410(10) Uani 1 1 d . . . . .
H11A H 0.0006 0.6601 0.4170 0.062 Uiso 1 1 calc R U . . .
H11B H -0.1202 0.6127 0.4171 0.062 Uiso 1 1 calc R U . . .
H11C H -0.1006 0.6989 0.3714 0.062 Uiso 1 1 calc R U . . .
C12 C 0.0815(4) 0.5243(2) 0.3675(2) 0.0367(9) Uani 1 1 d . . . . .
C13 C 0.1727(4) 0.5014(2) 0.3212(2) 0.0441(10) Uani 1 1 d . . . . .
H13A H 0.1305 0.4982 0.2861 0.066 Uiso 1 1 calc R U . . .
H13B H 0.2050 0.4522 0.3435 0.066 Uiso 1 1 calc R U . . .
H13C H 0.2405 0.5391 0.3044 0.066 Uiso 1 1 calc R U . . .
C14 C 0.1425(5) 0.5201(2) 0.4267(2) 0.0453(10) Uani 1 1 d . . . . .
H14A H 0.2174 0.5524 0.4139 0.068 Uiso 1 1 calc R U . . .
H14B H 0.1631 0.4680 0.4490 0.068 Uiso 1 1 calc R U . . .
H14C H 0.0857 0.5374 0.4550 0.068 Uiso 1 1 calc R U . . .
C15 C -0.0281(4) 0.4668(2) 0.3901(2) 0.0457(11) Uani 1 1 d . . . . .
H15A H -0.0872 0.4810 0.4194 0.069 Uiso 1 1 calc R U . . .
H15B H 0.0010 0.4165 0.4119 0.069 Uiso 1 1 calc R U . . .
H15C H -0.0677 0.4664 0.3534 0.069 Uiso 1 1 calc R U . . .
Si2A Si 0.2804(2) 0.94201(9) 0.14475(7) 0.0849(7) Uani 0.527(6) 1 d D . P A 1
C16A C 0.4740(10) 0.9348(8) 0.1351(6) 0.049(3) Uani 0.527(6) 1 d D . P A 1
H16A H 0.5055 0.9358 0.1737 0.074 Uiso 0.527(6) 1 calc R U P A 1
H16B H 0.5102 0.9776 0.0987 0.074 Uiso 0.527(6) 1 calc R U P A 1
H16C H 0.4956 0.8877 0.1285 0.074 Uiso 0.527(6) 1 calc R U P A 1
C17A C 0.2383(8) 0.9381(4) 0.0728(3) 0.0388(19) Uani 0.527(6) 1 d D . P A 1
H17A H 0.2634 0.8904 0.0682 0.058 Uiso 0.527(6) 1 calc R U P A 1
H17B H 0.2790 0.9803 0.0373 0.058 Uiso 0.527(6) 1 calc R U P A 1
H17C H 0.1492 0.9416 0.0730 0.058 Uiso 0.527(6) 1 calc R U P A 1
C18A C 0.2537(13) 1.0226(6) 0.1663(6) 0.044(4) Uani 0.527(6) 1 d D U P A 1
C19A C 0.3208(8) 1.0917(4) 0.1195(5) 0.053(3) Uani 0.527(6) 1 d D . P A 1
H19A H 0.4094 1.0853 0.1197 0.080 Uiso 0.527(6) 1 calc R U P A 1
H19B H 0.2983 1.1356 0.1311 0.080 Uiso 0.527(6) 1 calc R U P A 1
H19C H 0.2987 1.0991 0.0769 0.080 Uiso 0.527(6) 1 calc R U P A 1
C20A C 0.2892(13) 1.0116(5) 0.2330(5) 0.072(4) Uani 0.527(6) 1 d D . P A 1
H20A H 0.3783 1.0077 0.2325 0.108 Uiso 0.527(6) 1 calc R U P A 1
H20B H 0.2486 0.9654 0.2636 0.108 Uiso 0.527(6) 1 calc R U P A 1
H20C H 0.2634 1.0548 0.2451 0.108 Uiso 0.527(6) 1 calc R U P A 1
C21A C 0.1192(9) 1.0285(5) 0.1684(5) 0.058(3) Uani 0.527(6) 1 d D . P A 1
H21A H 0.0792 0.9827 0.2001 0.087 Uiso 0.527(6) 1 calc R U P A 1
H21B H 0.0945 1.0345 0.1267 0.087 Uiso 0.527(6) 1 calc R U P A 1
H21C H 0.0948 1.0723 0.1800 0.087 Uiso 0.527(6) 1 calc R U P A 1
Si2B Si 0.2804(2) 0.94201(9) 0.14475(7) 0.0849(7) Uani 0.473(6) 1 d D . P A 2
C16B C 0.1230(10) 0.9704(7) 0.0907(7) 0.075(4) Uani 0.473(6) 1 d D . P A 2
H16D H 0.0470 0.9566 0.1199 0.112 Uiso 0.473(6) 1 calc R U P A 2
H16E H 0.1251 0.9426 0.0613 0.112 Uiso 0.473(6) 1 calc R U P A 2
H16F H 0.1262 1.0246 0.0668 0.112 Uiso 0.473(6) 1 calc R U P A 2
C17B C 0.2518(17) 1.0132(9) 0.1863(7) 0.051(5) Uani 0.473(6) 1 d D U P A 2
H17D H 0.1833 0.9947 0.2200 0.076 Uiso 0.473(6) 1 calc R U P A 2
H17E H 0.2315 1.0614 0.1555 0.076 Uiso 0.473(6) 1 calc R U P A 2
H17F H 0.3256 1.0202 0.2047 0.076 Uiso 0.473(6) 1 calc R U P A 2
C18B C 0.4031(8) 0.9698(5) 0.0843(4) 0.041(2) Uani 0.473(6) 1 d D . P A 2
C19B C 0.4130(9) 1.0524(4) 0.0435(4) 0.044(2) Uani 0.473(6) 1 d D . P A 2
H19D H 0.3409 1.0654 0.0204 0.066 Uiso 0.473(6) 1 calc R U P A 2
H19E H 0.4873 1.0622 0.0132 0.066 Uiso 0.473(6) 1 calc R U P A 2
H19F H 0.4172 1.0830 0.0705 0.066 Uiso 0.473(6) 1 calc R U P A 2
C20B C 0.3986(12) 0.9223(6) 0.0414(5) 0.065(3) Uani 0.473(6) 1 d D . P A 2
H20D H 0.3279 0.9359 0.0174 0.097 Uiso 0.473(6) 1 calc R U P A 2
H20E H 0.3910 0.8687 0.0676 0.097 Uiso 0.473(6) 1 calc R U P A 2
H20F H 0.4741 0.9320 0.0120 0.097 Uiso 0.473(6) 1 calc R U P A 2
C21B C 0.5107(10) 0.9488(9) 0.1201(7) 0.061(5) Uani 0.473(6) 1 d D . P A 2
H21D H 0.5022 0.8954 0.1468 0.091 Uiso 0.473(6) 1 calc R U P A 2
H21E H 0.5157 0.9796 0.1468 0.091 Uiso 0.473(6) 1 calc R U P A 2
H21F H 0.5855 0.9574 0.0902 0.091 Uiso 0.473(6) 1 calc R U P A 2
C22 C -0.0121(4) 0.7556(2) 0.11254(19) 0.0321(8) Uani 1 1 d . . . . .
C23 C 0.2192(4) 0.7594(2) 0.00641(18) 0.0320(8) Uani 1 1 d . . . . .
C24 C 0.1718(4) 0.8307(2) -0.01929(18) 0.0371(9) Uani 1 1 d . . . . .
H24 H 0.0989 0.8433 0.0009 0.044 Uiso 1 1 calc R U . . .
C25 C 0.2314(5) 0.8831(2) -0.0744(2) 0.0472(12) Uani 1 1 d . . . . .
H25 H 0.1977 0.9311 -0.0921 0.057 Uiso 1 1 calc R U . . .
C26 C 0.3384(5) 0.8664(3) -0.1035(2) 0.0524(13) Uani 1 1 d . . . . .
H26 H 0.3791 0.9028 -0.1408 0.063 Uiso 1 1 calc R U . . .
C27 C 0.3864(5) 0.7958(3) -0.0779(2) 0.0488(12) Uani 1 1 d . . . . .
H27 H 0.4603 0.7840 -0.0979 0.059 Uiso 1 1 calc R U . . .
C28 C 0.3276(4) 0.7423(2) -0.02335(19) 0.0365(9) Uani 1 1 d . . . . .
H28 H 0.3612 0.6942 -0.0063 0.044 Uiso 1 1 calc R U . . .
C29 C 0.1442(4) 0.6300(2) 0.07506(18) 0.0298(8) Uani 1 1 d . . . . .
C30 C 0.1489(3) 0.6024(2) 0.02543(19) 0.0298(8) Uani 1 1 d . . . . .
H30 H 0.1691 0.6356 -0.0170 0.036 Uiso 1 1 calc R U . . .
C31 C 0.1241(4) 0.5265(2) 0.0377(2) 0.0371(9) Uani 1 1 d . . . . .
H31 H 0.1283 0.5080 0.0036 0.044 Uiso 1 1 calc R U . . .
C32 C 0.0934(4) 0.4774(2) 0.0992(2) 0.0446(11) Uani 1 1 d . . . . .
H32 H 0.0748 0.4257 0.1073 0.054 Uiso 1 1 calc R U . . .
C33 C 0.0900(5) 0.5045(2) 0.1488(2) 0.0467(11) Uani 1 1 d . . . . .
H33 H 0.0694 0.4711 0.1911 0.056 Uiso 1 1 calc R U . . .
C34 C 0.1163(4) 0.5803(2) 0.1373(2) 0.0380(9) Uani 1 1 d . . . . .
H34 H 0.1153 0.5983 0.1717 0.046 Uiso 1 1 calc R U . . .
C35 C -0.1384(4) 0.8191(3) 0.1751(3) 0.0500(12) Uani 1 1 d . . . . .
H35 H -0.2068 0.7818 0.1805 0.060 Uiso 1 1 calc R U . . .
C36 C -0.1355(5) 0.8332(3) 0.2369(3) 0.0588(14) Uani 1 1 d . . . . .
H36A H -0.1217 0.7858 0.2706 0.088 Uiso 1 1 calc R U . . .
H36B H -0.2140 0.8528 0.2479 0.088 Uiso 1 1 calc R U . . .
H36C H -0.0691 0.8700 0.2321 0.088 Uiso 1 1 calc R U . . .
C37 C -0.1615(8) 0.8915(4) 0.1227(4) 0.104(3) Uani 1 1 d . . . . .
H37A H -0.1029 0.9311 0.1215 0.155 Uiso 1 1 calc R U . . .
H37B H -0.2452 0.9067 0.1306 0.155 Uiso 1 1 calc R U . . .
H37C H -0.1514 0.8834 0.0819 0.155 Uiso 1 1 calc R U . . .
C38 C -0.1010(4) 0.7199(2) 0.0319(2) 0.0412(10) Uani 1 1 d . . . . .
H38 H -0.0142 0.7197 0.0132 0.049 Uiso 1 1 calc R U . . .
C39 C -0.1584(4) 0.6400(3) 0.0553(3) 0.0501(12) Uani 1 1 d . . . . .
H39A H -0.1089 0.6061 0.0859 0.075 Uiso 1 1 calc R U . . .
H39B H -0.1614 0.6228 0.0193 0.075 Uiso 1 1 calc R U . . .
H39C H -0.2418 0.6398 0.0758 0.075 Uiso 1 1 calc R U . . .
C40 C -0.1731(5) 0.7732(3) -0.0175(2) 0.0551(12) Uani 1 1 d . . . . .
H40A H -0.2550 0.7783 0.0023 0.083 Uiso 1 1 calc R U . . .
H40B H -0.1807 0.7530 -0.0515 0.083 Uiso 1 1 calc R U . . .
H40C H -0.1302 0.8227 -0.0352 0.083 Uiso 1 1 calc R U . . .
Zr51 Zr 0.35563(3) 0.76656(2) -0.31624(2) 0.02000(8) Uani 1 1 d . . . . .
Si51 Si 0.27039(9) 0.95081(5) -0.34419(5) 0.0251(2) Uani 1 1 d . . . . .
Si52 Si 0.43249(10) 0.60020(6) -0.20728(5) 0.0301(2) Uani 1 1 d . . . . .
N51 N 0.2804(3) 0.85625(15) -0.29738(13) 0.0233(6) Uani 1 1 d . . . . .
N52 N 0.3590(3) 0.68586(15) -0.22841(13) 0.0241(6) Uani 1 1 d . . . . .
N53 N 0.1510(3) 0.72710(15) -0.30543(13) 0.0232(6) Uani 1 1 d . . . . .
N54 N 0.3876(3) 0.74447(16) -0.40499(13) 0.0236(6) Uani 1 1 d . . . . .
N55 N 0.3341(3) 0.71440(15) -0.44525(14) 0.0240(6) Uani 1 1 d . . . . .
N56 N 0.5302(3) 0.79200(16) -0.36734(13) 0.0231(6) Uani 1 1 d . . . . .
N57 N 0.6051(3) 0.75853(16) -0.45449(14) 0.0260(6) Uani 1 1 d . . . . .
C1A C 0.6545(3) 0.8141(2) -0.36063(17) 0.0284(7) Uani 1 1 d . . . . .
H1A H 0.7092 0.7717 -0.3603 0.034 Uiso 1 1 calc R U . . .
C51 C 0.2066(3) 0.83268(19) -0.23499(16) 0.0257(7) Uani 1 1 d . . . . .
H51A H 0.1352 0.8652 -0.2386 0.031 Uiso 1 1 calc R U . . .
H51B H 0.2567 0.8430 -0.2048 0.031 Uiso 1 1 calc R U . . .
C52 C 0.1575(3) 0.74896(19) -0.20510(16) 0.0239(7) Uani 1 1 d . . . . .
C53 C 0.2588(3) 0.69192(19) -0.18114(16) 0.0243(7) Uani 1 1 d . . . . .
H53A H 0.2965 0.7054 -0.1484 0.029 Uiso 1 1 calc R U . . .
H53B H 0.2183 0.6414 -0.1599 0.029 Uiso 1 1 calc R U . . .
C54 C 0.0754(4) 0.7457(2) -0.14461(17) 0.0290(8) Uani 1 1 d . . . . .
H54A H 0.1233 0.7625 -0.1174 0.044 Uiso 1 1 calc R U . . .
H54B H 0.0439 0.6939 -0.1218 0.044 Uiso 1 1 calc R U . . .
H54C H 0.0065 0.7788 -0.1561 0.044 Uiso 1 1 calc R U . . .
C55 C 0.0858(3) 0.72782(18) -0.25070(16) 0.0232(7) Uani 1 1 d . . . . .
C56 C -0.0390(3) 0.71005(19) -0.23960(17) 0.0284(7) Uani 1 1 d . . . . .
H56 H -0.0840 0.7088 -0.2009 0.034 Uiso 1 1 calc R U . . .
C57 C -0.0981(4) 0.6943(2) -0.28456(19) 0.0334(8) Uani 1 1 d . . . . .
H57 H -0.1838 0.6827 -0.2771 0.040 Uiso 1 1 calc R U . . .
C58 C -0.0330(4) 0.6954(2) -0.3400(2) 0.0341(8) Uani 1 1 d . . . . .
H58 H -0.0725 0.6856 -0.3719 0.041 Uiso 1 1 calc R U . . .
C59 C 0.0920(4) 0.7113(2) -0.34835(18) 0.0292(8) Uani 1 1 d . . . . .
H59 H 0.1380 0.7110 -0.3863 0.035 Uiso 1 1 calc R U . . .
C60 C 0.5584(4) 0.6066(2) -0.27174(19) 0.0342(8) Uani 1 1 d . . . . .
H60A H 0.5250 0.6217 -0.3126 0.051 Uiso 1 1 calc R U . . .
H60B H 0.5951 0.5573 -0.2634 0.051 Uiso 1 1 calc R U . . .
H60C H 0.6213 0.6440 -0.2730 0.051 Uiso 1 1 calc R U . . .
C61 C 0.3185(4) 0.5215(2) -0.1965(2) 0.0402(10) Uani 1 1 d . . . . .
H61A H 0.2604 0.5147 -0.1587 0.060 Uiso 1 1 calc R U . . .
H61B H 0.3617 0.4748 -0.1913 0.060 Uiso 1 1 calc R U . . .
H61C H 0.2738 0.5338 -0.2338 0.060 Uiso 1 1 calc R U . . .
C62 C 0.5066(4) 0.5773(3) -0.1309(2) 0.0416(10) Uani 1 1 d . . . . .
C63 C 0.4107(5) 0.5643(3) -0.0735(2) 0.0636(17) Uani 1 1 d . . . . .
H63A H 0.3682 0.6110 -0.0777 0.095 Uiso 1 1 calc R U . . .
H63B H 0.4513 0.5489 -0.0348 0.095 Uiso 1 1 calc R U . . .
H63C H 0.3512 0.5246 -0.0713 0.095 Uiso 1 1 calc R U . . .
C64 C 0.5727(5) 0.5023(3) -0.1200(2) 0.0525(12) Uani 1 1 d . . . . .
H64A H 0.5133 0.4624 -0.1174 0.079 Uiso 1 1 calc R U . . .
H64B H 0.6100 0.4886 -0.0803 0.079 Uiso 1 1 calc R U . . .
H64C H 0.6367 0.5084 -0.1553 0.079 Uiso 1 1 calc R U . . .
C65 C 0.5982(5) 0.6406(3) -0.1359(2) 0.0571(13) Uani 1 1 d . . . . .
H65A H 0.6657 0.6437 -0.1690 0.086 Uiso 1 1 calc R U . . .
H65B H 0.6308 0.6300 -0.0952 0.086 Uiso 1 1 calc R U . . .
H65C H 0.5569 0.6886 -0.1468 0.086 Uiso 1 1 calc R U . . .
C66 C 0.4034(4) 0.9775(2) -0.4068(2) 0.0434(10) Uani 1 1 d . . . . .
H66A H 0.4785 0.9794 -0.3875 0.065 Uiso 1 1 calc R U . . .
H66B H 0.3913 1.0272 -0.4380 0.065 Uiso 1 1 calc R U . . .
H66C H 0.4105 0.9401 -0.4279 0.065 Uiso 1 1 calc R U . . .
C67 C 0.2778(5) 1.0095(2) -0.2930(2) 0.0408(10) Uani 1 1 d . . . . .
H67A H 0.2066 0.9968 -0.2606 0.061 Uiso 1 1 calc R U . . .
H67B H 0.2777 1.0630 -0.3191 0.061 Uiso 1 1 calc R U . . .
H67C H 0.3532 0.9995 -0.2723 0.061 Uiso 1 1 calc R U . . .
C68 C 0.1247(4) 0.9687(2) -0.38388(18) 0.0309(8) Uani 1 1 d . . . . .
C69 C 0.0092(4) 0.9376(2) -0.3375(2) 0.0414(10) Uani 1 1 d . . . . .
H69A H 0.0108 0.8825 -0.3198 0.062 Uiso 1 1 calc R U . . .
H69B H -0.0635 0.9522 -0.3599 0.062 Uiso 1 1 calc R U . . .
H69C H 0.0063 0.9581 -0.3031 0.062 Uiso 1 1 calc R U . . .
C70 C 0.1131(4) 1.0541(2) -0.4160(2) 0.0381(9) Uani 1 1 d . . . . .
H70A H 0.1034 1.0778 -0.3836 0.057 Uiso 1 1 calc R U . . .
H70B H 0.0414 1.0635 -0.4395 0.057 Uiso 1 1 calc R U . . .
H70C H 0.1871 1.0754 -0.4453 0.057 Uiso 1 1 calc R U . . .
C71 C 0.1318(5) 0.9325(3) -0.4356(2) 0.0481(11) Uani 1 1 d . . . . .
H71A H 0.2028 0.9544 -0.4670 0.072 Uiso 1 1 calc R U . . .
H71B H 0.0567 0.9421 -0.4565 0.072 Uiso 1 1 calc R U . . .
H71C H 0.1404 0.8780 -0.4162 0.072 Uiso 1 1 calc R U . . .
C72 C 0.5153(3) 0.76334(17) -0.41553(16) 0.0226(7) Uani 1 1 d . . . . .
C73 C 0.3408(3) 0.63648(19) -0.43398(17) 0.0243(7) Uani 1 1 d . . . . .
C74 C 0.3513(4) 0.5871(2) -0.37311(17) 0.0284(8) Uani 1 1 d . . . . .
H74 H 0.3461 0.6056 -0.3389 0.034 Uiso 1 1 calc R U . . .
C75 C 0.3694(4) 0.5109(2) -0.36149(19) 0.0331(8) Uani 1 1 d . . . . .
H75 H 0.3777 0.4779 -0.3197 0.040 Uiso 1 1 calc R U . . .
C76 C 0.3751(4) 0.4832(2) -0.4110(2) 0.0343(8) Uani 1 1 d . . . . .
H76 H 0.3882 0.4313 -0.4036 0.041 Uiso 1 1 calc R U . . .
C77 C 0.3615(4) 0.5317(2) -0.47100(19) 0.0307(8) Uani 1 1 d . . . . .
H77 H 0.3640 0.5126 -0.5048 0.037 Uiso 1 1 calc R U . . .
C78 C 0.3443(3) 0.6079(2) -0.48344(17) 0.0266(7) Uani 1 1 d . . . . .
H78 H 0.3350 0.6404 -0.5253 0.032 Uiso 1 1 calc R U . . .
C79 C 0.2860(3) 0.76606(19) -0.49779(16) 0.0246(7) Uani 1 1 d . . . . .
C80 C 0.1804(4) 0.7473(2) -0.51968(18) 0.0305(8) Uani 1 1 d . . . . .
H80 H 0.1428 0.6983 -0.5003 0.037 Uiso 1 1 calc R U . . .
C81 C 0.1306(4) 0.8000(2) -0.5695(2) 0.0360(9) Uani 1 1 d . . . . .
H81 H 0.0589 0.7869 -0.5841 0.043 Uiso 1 1 calc R U . . .
C82 C 0.1849(4) 0.8720(2) -0.5984(2) 0.0388(9) Uani 1 1 d . . . . .
H82 H 0.1506 0.9081 -0.6324 0.047 Uiso 1 1 calc R U . . .
C83 C 0.2887(4) 0.8901(2) -0.57693(19) 0.0347(9) Uani 1 1 d . . . . .
H83 H 0.3260 0.9391 -0.5967 0.042 Uiso 1 1 calc R U . . .
C84 C 0.3398(4) 0.83881(19) -0.52741(17) 0.0282(8) Uani 1 1 d . . . . .
H84 H 0.4115 0.8527 -0.5133 0.034 Uiso 1 1 calc R U . . .
C86 C 0.6516(4) 0.8244(3) -0.2967(2) 0.0398(9) Uani 1 1 d . . . . .
H86A H 0.5973 0.8652 -0.2956 0.060 Uiso 1 1 calc R U . . .
H86B H 0.7346 0.8372 -0.2903 0.060 Uiso 1 1 calc R U . . .
H86C H 0.6210 0.7776 -0.2628 0.060 Uiso 1 1 calc R U . . .
C87 C 0.7067(4) 0.8841(2) -0.4138(2) 0.0381(9) Uani 1 1 d . . . . .
H87A H 0.7038 0.8770 -0.4545 0.057 Uiso 1 1 calc R U . . .
H87B H 0.7920 0.8934 -0.4085 0.057 Uiso 1 1 calc R U . . .
H87C H 0.6583 0.9273 -0.4128 0.057 Uiso 1 1 calc R U . . .
C88 C 0.6006(3) 0.72643(19) -0.50417(17) 0.0269(7) Uani 1 1 d . . . . .
H88 H 0.5137 0.7210 -0.5119 0.032 Uiso 1 1 calc R U . . .
C89 C 0.6577(4) 0.6497(2) -0.4828(2) 0.0377(9) Uani 1 1 d . . . . .
H89A H 0.7405 0.6551 -0.4721 0.057 Uiso 1 1 calc R U . . .
H89B H 0.6620 0.6289 -0.5171 0.057 Uiso 1 1 calc R U . . .
H89C H 0.6073 0.6155 -0.4454 0.057 Uiso 1 1 calc R U . . .
C90 C 0.6741(4) 0.7793(2) -0.56399(19) 0.0372(9) Uani 1 1 d . . . . .
H90A H 0.6360 0.8283 -0.5773 0.056 Uiso 1 1 calc R U . . .
H90B H 0.6754 0.7579 -0.5978 0.056 Uiso 1 1 calc R U . . .
H90C H 0.7582 0.7858 -0.5554 0.056 Uiso 1 1 calc R U . . .

loop_
_atom_site_aniso_label
_atom_site_aniso_U_11
_atom_site_aniso_U_22
_atom_site_aniso_U_33
_atom_site_aniso_U_23
_atom_site_aniso_U_13
_atom_site_aniso_U_12
Zr1 0.03383(19) 0.02178(15) 0.03364(17) -0.01629(12) 0.00950(13) -0.00542(12)
Si1 0.0341(6) 0.0279(5) 0.0342(5) -0.0154(4) 0.0061(4) -0.0039(4)
N1 0.0360(18) 0.0322(16) 0.0307(16) -0.0189(13) 0.0058(13) -0.0101(13)
N2 0.043(2) 0.0307(17) 0.059(2) -0.0289(17) 0.0179(17) -0.0114(15)
N3 0.0335(18) 0.0274(15) 0.0347(16) -0.0156(13) 0.0072(13) -0.0040(13)
N4 0.0349(18) 0.0306(16) 0.0340(16) -0.0214(13) 0.0062(13) -0.0008(13)
N5 0.0350(18) 0.0231(15) 0.0346(16) -0.0178(13) 0.0074(13) -0.0034(12)
N6 0.0375(19) 0.0272(16) 0.0443(19) -0.0222(14) 0.0059(14) 0.0027(13)
N7 0.040(2) 0.0339(18) 0.048(2) -0.0233(16) 0.0005(16) 0.0050(15)
C1 0.037(2) 0.046(2) 0.033(2) -0.0202(18) 0.0024(17) -0.0084(18)
C2 0.036(2) 0.052(2) 0.044(2) -0.035(2) 0.0083(18) -0.0136(19)
C3 0.051(3) 0.049(3) 0.058(3) -0.041(2) 0.010(2) -0.015(2)
C4 0.043(3) 0.078(4) 0.062(3) -0.052(3) 0.004(2) -0.013(2)
C5 0.036(2) 0.037(2) 0.044(2) -0.0264(18) 0.0072(17) -0.0108(17)
C6 0.036(3) 0.062(3) 0.064(3) -0.043(3) 0.003(2) -0.011(2)
C7 0.032(2) 0.064(3) 0.071(3) -0.046(3) 0.007(2) -0.006(2)
C8 0.042(3) 0.050(3) 0.054(3) -0.033(2) 0.007(2) 0.002(2)
C9 0.044(3) 0.039(2) 0.039(2) -0.0226(18) 0.0019(18) 0.0024(18)
C10 0.041(2) 0.039(2) 0.046(2) -0.0139(19) -0.0004(19) -0.0105(18)
C11 0.043(3) 0.039(2) 0.043(2) -0.0215(19) 0.0120(19) -0.0028(18)
C12 0.039(2) 0.032(2) 0.041(2) -0.0185(17) 0.0043(17) -0.0022(17)
C13 0.047(3) 0.038(2) 0.053(3) -0.025(2) 0.002(2) 0.0057(19)
C14 0.053(3) 0.036(2) 0.045(2) -0.0129(19) -0.006(2) 0.006(2)
C15 0.048(3) 0.029(2) 0.058(3) -0.0150(19) 0.005(2) -0.0035(18)
Si2A 0.1469(18) 0.0587(9) 0.0477(8) -0.0299(7) 0.0332(10) -0.0702(11)
C16A 0.053(8) 0.049(6) 0.032(5) -0.001(5) 0.005(5) -0.011(6)
C17A 0.045(5) 0.037(4) 0.031(4) -0.009(3) -0.004(3) -0.010(3)
C18A 0.073(8) 0.012(4) 0.035(7) 0.009(4) -0.014(6) -0.009(4)
C19A 0.041(5) 0.020(4) 0.084(7) 0.001(4) -0.010(5) -0.006(3)
C20A 0.137(11) 0.029(5) 0.068(7) -0.032(5) -0.033(7) 0.016(6)
C21A 0.060(6) 0.031(4) 0.088(7) -0.033(5) 0.015(5) -0.004(4)
Si2B 0.1469(18) 0.0587(9) 0.0477(8) -0.0299(7) 0.0332(10) -0.0702(11)
C16B 0.047(7) 0.062(7) 0.116(12) -0.032(8) -0.005(7) -0.011(6)
C17B 0.077(10) 0.025(7) 0.044(11) -0.009(7) 0.010(7) -0.004(6)
C18B 0.047(6) 0.027(4) 0.046(5) -0.008(4) -0.004(4) -0.004(4)
C19B 0.043(6) 0.032(5) 0.054(6) -0.010(4) -0.013(4) -0.002(4)
C20B 0.097(10) 0.050(6) 0.048(6) -0.024(5) 0.013(6) -0.016(6)
C21B 0.044(8) 0.054(9) 0.060(10) 0.010(7) 0.001(7) 0.001(7)
C22 0.038(2) 0.0191(17) 0.039(2) -0.0119(15) 0.0056(16) -0.0014(15)
C23 0.040(2) 0.0293(19) 0.0302(18) -0.0168(15) 0.0030(16) -0.0095(16)
C24 0.057(3) 0.0275(19) 0.0269(18) -0.0104(15) -0.0036(17) -0.0069(18)
C25 0.077(4) 0.033(2) 0.031(2) -0.0091(17) -0.009(2) -0.016(2)
C26 0.076(4) 0.049(3) 0.031(2) -0.014(2) 0.000(2) -0.035(3)
C27 0.048(3) 0.067(3) 0.038(2) -0.031(2) 0.0130(19) -0.028(2)
C28 0.039(2) 0.038(2) 0.037(2) -0.0225(17) 0.0047(17) -0.0127(17)
C29 0.029(2) 0.0235(17) 0.039(2) -0.0153(15) 0.0054(15) -0.0029(14)
C30 0.027(2) 0.0279(18) 0.039(2) -0.0175(16) -0.0003(15) -0.0022(14)
C31 0.033(2) 0.034(2) 0.053(2) -0.0269(19) -0.0025(18) 0.0004(16)
C32 0.050(3) 0.0251(19) 0.059(3) -0.0178(19) 0.000(2) -0.0055(18)
C33 0.064(3) 0.025(2) 0.046(2) -0.0089(18) 0.004(2) -0.0082(19)
C34 0.049(3) 0.0282(19) 0.038(2) -0.0158(17) 0.0063(18) -0.0055(17)
C35 0.040(3) 0.048(3) 0.077(3) -0.043(3) 0.004(2) 0.004(2)
C36 0.059(3) 0.057(3) 0.075(4) -0.046(3) 0.013(3) 0.006(2)
C37 0.149(8) 0.087(5) 0.091(5) -0.047(4) -0.030(5) 0.087(5)
C38 0.036(2) 0.042(2) 0.052(3) -0.027(2) 0.0007(19) 0.0002(18)
C39 0.036(3) 0.047(3) 0.079(3) -0.039(3) 0.006(2) -0.0029(19)
C40 0.054(3) 0.063(3) 0.055(3) -0.027(3) -0.007(2) 0.007(2)
Zr51 0.02324(16) 0.01605(13) 0.02244(14) -0.00931(10) -0.00118(11) 0.00083(10)
Si51 0.0296(5) 0.0166(4) 0.0299(5) -0.0094(4) -0.0019(4) 0.0011(4)
Si52 0.0341(6) 0.0250(5) 0.0292(5) -0.0078(4) -0.0015(4) 0.0076(4)
N51 0.0277(16) 0.0182(13) 0.0260(14) -0.0103(11) -0.0024(12) 0.0014(11)
N52 0.0287(16) 0.0208(14) 0.0246(14) -0.0105(11) -0.0026(12) 0.0044(11)
N53 0.0250(16) 0.0181(13) 0.0272(14) -0.0098(11) -0.0001(11) 0.0006(11)
N54 0.0271(16) 0.0232(14) 0.0244(14) -0.0145(11) 0.0013(11) -0.0032(11)
N55 0.0304(16) 0.0192(13) 0.0272(14) -0.0139(11) -0.0043(12) -0.0002(11)
N56 0.0233(15) 0.0223(14) 0.0273(14) -0.0139(11) -0.0005(11) -0.0014(11)
N57 0.0278(16) 0.0240(14) 0.0292(15) -0.0142(12) 0.0014(12) 0.0003(12)
C1A 0.0234(19) 0.0325(19) 0.0325(18) -0.0157(15) -0.0029(14) 0.0013(14)
C51 0.033(2) 0.0211(16) 0.0248(16) -0.0107(13) 0.0006(14) 0.0032(14)
C52 0.0273(19) 0.0209(16) 0.0240(16) -0.0094(13) 0.0008(14) 0.0038(13)
C53 0.0261(19) 0.0213(16) 0.0261(16) -0.0087(13) -0.0033(14) 0.0026(13)
C54 0.032(2) 0.0268(17) 0.0290(18) -0.0118(14) 0.0014(15) 0.0031(15)
C55 0.0263(18) 0.0158(15) 0.0273(17) -0.0078(13) -0.0019(13) 0.0050(13)
C56 0.029(2) 0.0232(17) 0.0303(18) -0.0066(14) 0.0009(14) 0.0005(14)
C57 0.029(2) 0.0293(19) 0.042(2) -0.0133(16) -0.0021(16) -0.0014(15)
C58 0.033(2) 0.032(2) 0.042(2) -0.0186(17) -0.0068(17) -0.0022(16)
C59 0.032(2) 0.0274(18) 0.0335(19) -0.0177(15) -0.0032(15) 0.0013(15)
C60 0.036(2) 0.0308(19) 0.036(2) -0.0122(16) -0.0006(16) 0.0094(16)
C61 0.048(3) 0.0275(19) 0.042(2) -0.0115(17) 0.0066(19) -0.0026(17)
C62 0.048(3) 0.045(2) 0.034(2) -0.0141(18) -0.0085(18) 0.0188(19)
C63 0.071(4) 0.083(4) 0.027(2) -0.006(2) -0.008(2) 0.045(3)
C64 0.059(3) 0.053(3) 0.044(2) -0.012(2) -0.014(2) 0.031(2)
C65 0.069(4) 0.065(3) 0.049(3) -0.030(2) -0.024(2) 0.004(3)
C66 0.037(2) 0.030(2) 0.050(2) -0.0010(18) 0.0083(19) 0.0019(17)
C67 0.061(3) 0.0210(18) 0.045(2) -0.0154(17) -0.013(2) -0.0004(17)
C68 0.036(2) 0.0204(17) 0.0345(19) -0.0072(14) -0.0054(16) 0.0030(14)
C69 0.033(2) 0.032(2) 0.052(3) -0.0044(18) -0.0079(19) 0.0007(17)
C70 0.040(2) 0.0269(19) 0.043(2) -0.0070(16) -0.0034(18) 0.0088(16)
C71 0.068(3) 0.040(2) 0.045(2) -0.021(2) -0.023(2) 0.014(2)
C72 0.0261(18) 0.0156(15) 0.0266(16) -0.0082(13) -0.0028(13) 0.0012(12)
C73 0.0242(18) 0.0212(16) 0.0299(17) -0.0127(14) 0.0000(14) -0.0022(13)
C74 0.034(2) 0.0248(17) 0.0291(18) -0.0130(14) -0.0026(15) -0.0016(15)
C75 0.040(2) 0.0239(18) 0.037(2) -0.0115(15) -0.0069(17) -0.0012(16)
C76 0.037(2) 0.0204(17) 0.050(2) -0.0166(16) -0.0062(17) 0.0023(15)
C77 0.033(2) 0.0279(18) 0.039(2) -0.0217(16) -0.0037(16) 0.0035(15)
C78 0.0284(19) 0.0239(17) 0.0307(18) -0.0141(14) -0.0025(14) 0.0024(14)
C79 0.0293(19) 0.0227(16) 0.0262(17) -0.0149(14) -0.0006(14) 0.0024(14)
C80 0.032(2) 0.0274(18) 0.038(2) -0.0189(16) -0.0045(16) 0.0031(15)
C81 0.036(2) 0.035(2) 0.046(2) -0.0231(18) -0.0120(18) 0.0100(17)
C82 0.048(3) 0.032(2) 0.040(2) -0.0170(17) -0.0101(18) 0.0167(18)
C83 0.047(2) 0.0227(18) 0.037(2) -0.0143(16) -0.0019(17) 0.0063(16)
C84 0.036(2) 0.0228(17) 0.0276(17) -0.0114(14) -0.0041(15) 0.0034(15)
C86 0.035(2) 0.053(3) 0.040(2) -0.026(2) -0.0075(18) -0.0037(19)
C87 0.035(2) 0.038(2) 0.045(2) -0.0202(18) 0.0029(18) -0.0103(17)
C88 0.030(2) 0.0237(17) 0.0301(18) -0.0151(14) 0.0036(14) -0.0007(14)
C89 0.040(2) 0.0284(19) 0.049(2) -0.0201(17) 0.0022(18) 0.0043(16)
C90 0.044(2) 0.034(2) 0.033(2) -0.0141(17) 0.0075(17) -0.0043(17)

loop_
_atom_type_symbol
_atom_type_description
_atom_type_scat_dispersion_real
_atom_type_scat_dispersion_imag
_atom_type_scat_source
C C 0.0181 0.0091 'International Tables Vol C Tables 4.2.6.8 and 6.1.1.4'
H H 0.0000 0.0000 'International Tables Vol C Tables 4.2.6.8 and 6.1.1.4'
N N 0.0311 0.0180 'International Tables Vol C Tables 4.2.6.8 and 6.1.1.4'
Si Si 0.2541 0.3302 'International Tables Vol C Tables 4.2.6.8 and 6.1.1.4'
Zr Zr -0.1862 2.2449 'International Tables Vol C Tables 4.2.6.8 and 6.1.1.4'

loop_
_exptl_crystal_face_index_h
_exptl_crystal_face_index_k
_exptl_crystal_face_index_l
_exptl_crystal_face_perp_dist
_exptl_oxdiff_crystal_face_indexfrac_h
_exptl_oxdiff_crystal_face_indexfrac_k
_exptl_oxdiff_crystal_face_indexfrac_l
_exptl_oxdiff_crystal_face_x
_exptl_oxdiff_crystal_face_y
_exptl_oxdiff_crystal_face_z
2 -8 -13 0.0748 1.9974 -7.9857 -12.9968 -0.1766 0.9892 0.2022
-3 -9 3 0.0668 -3.0035 -8.9971 2.9763 0.7363 0.2216 -0.6418
3 -9 5 0.0491 2.9933 -8.9974 4.9805 0.9693 0.3005 0.1645
5 -3 8 0.0832 4.9948 -3.0027 7.9902 0.7723 -0.0594 0.5501
2 7 -7 0.0816 2.0037 7.0009 -6.9763 -0.8534 0.0166 0.4929
-3 -7 6 0.0777 -3.0031 -7.0004 5.9764 0.7754 -0.0014 -0.6217
-2 12 4 0.1032 -1.9939 11.9895 4.0152 -0.6269 -0.7988 -0.0351
2 -7 9 0.0309 1.9941 -7.0015 8.9783 1.0479 0.0078 0.0390
-2 7 -9 0.0499 -1.9941 7.0015 -8.9783 -1.0479 -0.0078 -0.0390
-6 -7 -7 0.0834 -5.9994 -6.9920 -7.0111 -0.0465 0.4683 -0.9234
7 1 -1 0.0999 6.9974 1.0014 -0.9892 0.0073 0.1857 0.9916
5 7 8 0.1095 4.9997 6.9911 8.0088 0.0860 -0.5380 0.7778
0 9 13 0.1033 0.0021 8.9855 13.0009 0.1464 -0.9825 0.0950
-6 3 -7 0.0707 -5.9945 3.0019 -6.9926 -0.7328 -0.0104 -0.6958
-6 3 8 0.0944 -5.9972 2.9915 7.9892 0.1489 -0.6469 -0.8225

loop_
_geom_angle_atom_site_label_1
_geom_angle_atom_site_label_2
_geom_angle_atom_site_label_3
_geom_angle
N1 Zr1 N2 103.22(14)
N1 Zr1 N6 111.35(13)
N2 Zr1 N6 114.47(14)
N1 Zr1 N4 124.12(12)
N2 Zr1 N4 131.23(14)
N6 Zr1 N4 61.30(12)
N1 Zr1 N3 85.20(12)
N2 Zr1 N3 82.36(13)
N6 Zr1 N3 151.24(12)
N4 Zr1 N3 89.99(12)
N1 Zr1 C22 119.80(12)
N2 Zr1 C22 131.13(14)
N6 Zr1 C22 30.55(11)
N4 Zr1 C22 30.96(12)
N3 Zr1 C22 120.88(11)
N1 Si1 C10 108.87(18)
N1 Si1 C11 110.71(17)
C10 Si1 C11 108.9(2)
N1 Si1 C12 112.15(18)
C10 Si1 C12 109.15(19)
C11 Si1 C12 106.99(19)
C1 N1 Si1 115.4(3)
C1 N1 Zr1 113.3(2)
Si1 N1 Zr1 131.25(19)
C3 N2 Si2A 116.5(3)
C3 N2 Zr1 111.0(3)
Si2A N2 Zr1 130.1(2)
C9 N3 C5 119.1(4)
C9 N3 Zr1 125.8(3)
C5 N3 Zr1 114.6(2)
N5 N4 C22 120.0(3)
N5 N4 Zr1 143.8(3)
C22 N4 Zr1 96.0(2)
C29 N5 N4 119.7(3)
C29 N5 C23 123.9(3)
N4 N5 C23 116.2(3)
C22 N6 C35 118.8(4)
C22 N6 Zr1 100.2(2)
C35 N6 Zr1 141.0(3)
C22 N7 C38 125.8(4)
N1 C1 C2 118.2(3)
N1 C1 H1B 107.8
C2 C1 H1B 107.8
N1 C1 H1C 107.8
C2 C1 H1C 107.8
H1B C1 H1C 107.1
C5 C2 C3 111.9(4)
C5 C2 C4 111.2(4)
C3 C2 C4 105.7(4)
C5 C2 C1 110.2(3)
C3 C2 C1 113.2(4)
C4 C2 C1 104.3(4)
N2 C3 C2 117.6(3)
N2 C3 H3A 107.9
C2 C3 H3A 107.9
N2 C3 H3B 107.9
C2 C3 H3B 107.9
H3A C3 H3B 107.2
C2 C4 H4A 109.5
C2 C4 H4B 109.5
H4A C4 H4B 109.5
C2 C4 H4C 109.5
H4A C4 H4C 109.5
H4B C4 H4C 109.5
N3 C5 C6 120.3(4)
N3 C5 C2 115.6(4)
C6 C5 C2 124.1(4)
C5 C6 C7 120.2(4)
C5 C6 H6 119.9
C7 C6 H6 119.9
C8 C7 C6 119.0(4)
C8 C7 H7 120.5
C6 C7 H7 120.5
C7 C8 C9 118.6(4)
C7 C8 H8 120.7
C9 C8 H8 120.7
N3 C9 C8 122.7(4)
N3 C9 H9 118.6
C8 C9 H9 118.6
Si1 C10 H10A 109.5
Si1 C10 H10B 109.5
H10A C10 H10B 109.5
Si1 C10 H10C 109.5
H10A C10 H10C 109.5
H10B C10 H10C 109.5
Si1 C11 H11A 109.5
Si1 C11 H11B 109.5
H11A C11 H11B 109.5
Si1 C11 H11C 109.5
H11A C11 H11C 109.5
H11B C11 H11C 109.5
C14 C12 C15 106.9(4)
C14 C12 C13 109.8(4)
C15 C12 C13 108.6(3)
C14 C12 Si1 112.2(3)
C15 C12 Si1 108.2(3)
C13 C12 Si1 110.9(3)
C12 C13 H13A 109.5
C12 C13 H13B 109.5
H13A C13 H13B 109.5
C12 C13 H13C 109.5
H13A C13 H13C 109.5
H13B C13 H13C 109.5
C12 C14 H14A 109.5
C12 C14 H14B 109.5
H14A C14 H14B 109.5
C12 C14 H14C 109.5
H14A C14 H14C 109.5
H14B C14 H14C 109.5
C12 C15 H15A 109.5
C12 C15 H15B 109.5
H15A C15 H15B 109.5
C12 C15 H15C 109.5
H15A C15 H15C 109.5
H15B C15 H15C 109.5
N2 Si2A C17A 105.7(3)
N2 Si2A C18A 118.7(4)
C17A Si2A C18A 121.1(5)
N2 Si2A C16A 99.5(4)
C17A Si2A C16A 103.9(5)
C18A Si2A C16A 104.7(5)
Si2A C16A H16A 109.5
Si2A C16A H16B 109.5
H16A C16A H16B 109.5
Si2A C16A H16C 109.5
H16A C16A H16C 109.5
H16B C16A H16C 109.5
Si2A C17A H17A 109.5
Si2A C17A H17B 109.5
H17A C17A H17B 109.5
Si2A C17A H17C 109.5
H17A C17A H17C 109.5
H17B C17A H17C 109.5
C21A C18A C19A 112.3(9)
C21A C18A C20A 108.1(9)
C19A C18A C20A 108.9(9)
C21A C18A Si2A 103.1(8)
C19A C18A Si2A 112.0(7)
C20A C18A Si2A 112.3(8)
C18A C19A H19A 109.5
C18A C19A H19B 109.5
H19A C19A H19B 109.5
C18A C19A H19C 109.5
H19A C19A H19C 109.5
H19B C19A H19C 109.5
C18A C20A H20A 109.5
C18A C20A H20B 109.5
H20A C20A H20B 109.5
C18A C20A H20C 109.5
H20A C20A H20C 109.5
H20B C20A H20C 109.5
C18A C21A H21A 109.5
C18A C21A H21B 109.5
H21A C21A H21B 109.5
C18A C21A H21C 109.5
H21A C21A H21C 109.5
H21B C21A H21C 109.5
H16D C16B H16E 109.5
H16D C16B H16F 109.5
H16E C16B H16F 109.5
H17D C17B H17E 109.5
H17D C17B H17F 109.5
H17E C17B H17F 109.5
C21B C18B C19B 110.5(8)
C21B C18B C20B 108.7(10)
C19B C18B C20B 109.0(7)
C18B C19B H19D 109.5
C18B C19B H19E 109.5
H19D C19B H19E 109.5
C18B C19B H19F 109.5
H19D C19B H19F 109.5
H19E C19B H19F 109.5
C18B C20B H20D 109.5
C18B C20B H20E 109.5
H20D C20B H20E 109.5
C18B C20B H20F 109.5
H20D C20B H20F 109.5
H20E C20B H20F 109.5
C18B C21B H21D 109.5
C18B C21B H21E 109.5
H21D C21B H21E 109.5
C18B C21B H21F 109.5
H21D C21B H21F 109.5
H21E C21B H21F 109.5
N7 C22 N6 122.1(4)
N7 C22 N4 136.0(4)
N6 C22 N4 101.9(3)
N7 C22 Zr1 168.8(3)
N6 C22 Zr1 49.3(2)
N4 C22 Zr1 53.04(19)
C28 C23 C24 119.1(4)
C28 C23 N5 120.7(4)
C24 C23 N5 120.1(4)
C25 C24 C23 120.0(4)
C25 C24 H24 120.0
C23 C24 H24 120.0
C26 C25 C24 120.9(5)
C26 C25 H25 119.6
C24 C25 H25 119.6
C25 C26 C27 119.3(4)
C25 C26 H26 120.3
C27 C26 H26 120.3
C28 C27 C26 120.8(5)
C28 C27 H27 119.6
C26 C27 H27 119.6
C27 C28 C23 119.9(4)
C27 C28 H28 120.0
C23 C28 H28 120.0
C30 C29 C34 119.3(3)
C30 C29 N5 121.4(3)
C34 C29 N5 119.3(3)
C31 C30 C29 120.1(4)
C31 C30 H30 119.9
C29 C30 H30 119.9
C32 C31 C30 120.8(4)
C32 C31 H31 119.6
C30 C31 H31 119.6
C33 C32 C31 119.3(4)
C33 C32 H32 120.4
C31 C32 H32 120.4
C32 C33 C34 120.6(4)
C32 C33 H33 119.7
C34 C33 H33 119.7
C33 C34 C29 119.9(4)
C33 C34 H34 120.1
C29 C34 H34 120.1
N6 C35 C37 112.3(5)
N6 C35 C36 108.4(4)
C37 C35 C36 110.2(4)
N6 C35 H35 108.6
C37 C35 H35 108.6
C36 C35 H35 108.6
C35 C36 H36A 109.5
C35 C36 H36B 109.5
H36A C36 H36B 109.5
C35 C36 H36C 109.5
H36A C36 H36C 109.5
H36B C36 H36C 109.5
C35 C37 H37A 109.5
C35 C37 H37B 109.5
H37A C37 H37B 109.5
C35 C37 H37C 109.5
H37A C37 H37C 109.5
H37B C37 H37C 109.5
N7 C38 C40 107.1(4)
N7 C38 C39 110.1(4)
C40 C38 C39 110.7(4)
N7 C38 H38 109.7
C40 C38 H38 109.7
C39 C38 H38 109.7
C38 C39 H39A 109.5
C38 C39 H39B 109.5
H39A C39 H39B 109.5
C38 C39 H39C 109.5
H39A C39 H39C 109.5
H39B C39 H39C 109.5
C38 C40 H40A 109.5
C38 C40 H40B 109.5
H40A C40 H40B 109.5
C38 C40 H40C 109.5
H40A C40 H40C 109.5
H40B C40 H40C 109.5
N51 Zr51 N52 103.98(11)
N51 Zr51 N56 113.05(11)
N52 Zr51 N56 112.09(12)
N51 Zr51 N54 130.62(11)
N52 Zr51 N54 123.98(11)
N56 Zr51 N54 61.69(11)
N51 Zr51 N53 82.77(11)
N52 Zr51 N53 84.96(11)
N56 Zr51 N53 151.43(10)
N54 Zr51 N53 89.84(10)
N51 Zr51 C72 129.88(10)
N52 Zr51 C72 120.16(11)
N56 Zr51 C72 30.51(10)
N54 Zr51 C72 31.41(11)
N53 Zr51 C72 121.21(10)
N51 Si51 C66 108.57(17)
N51 Si51 C67 108.53(16)
C66 Si51 C67 109.0(2)
N51 Si51 C68 112.18(15)
C66 Si51 C68 108.4(2)
C67 Si51 C68 110.07(19)
N52 Si52 C60 107.87(16)
N52 Si52 C61 109.52(18)
C60 Si52 C61 111.25(19)
N52 Si52 C62 113.70(17)
C60 Si52 C62 106.79(19)
C61 Si52 C62 107.7(2)
C51 N51 Si51 115.1(2)
C51 N51 Zr51 111.7(2)
Si51 N51 Zr51 132.48(16)
C53 N52 Si52 115.2(2)
C53 N52 Zr51 113.1(2)
Si52 N52 Zr51 129.25(16)
C59 N53 C55 119.0(3)
C59 N53 Zr51 127.3(2)
C55 N53 Zr51 113.4(2)
N55 N54 C72 120.0(3)
N55 N54 Zr51 144.1(2)
C72 N54 Zr51 95.4(2)
N54 N55 C79 116.8(3)
N54 N55 C73 118.8(3)
C79 N55 C73 124.2(3)
C72 N56 C1A 118.1(3)
C72 N56 Zr51 100.1(2)
C1A N56 Zr51 140.3(2)
C72 N57 C88 126.4(3)
N56 C1A C87 113.5(3)
N56 C1A C86 108.0(3)
C87 C1A C86 111.0(3)
N56 C1A H1A 108.1
C87 C1A H1A 108.1
C86 C1A H1A 108.1
N51 C51 C52 118.0(3)
N51 C51 H51A 107.8
C52 C51 H51A 107.8
N51 C51 H51B 107.8
C52 C51 H51B 107.8
H51A C51 H51B 107.1
C55 C52 C54 111.7(3)
C55 C52 C53 111.4(3)
C54 C52 C53 104.6(3)
C55 C52 C51 110.6(3)
C54 C52 C51 104.4(3)
C53 C52 C51 113.7(3)
N52 C53 C52 117.9(3)
N52 C53 H53A 107.8
C52 C53 H53A 107.8
N52 C53 H53B 107.8
C52 C53 H53B 107.8
H53A C53 H53B 107.2
C52 C54 H54A 109.5
C52 C54 H54B 109.5
H54A C54 H54B 109.5
C52 C54 H54C 109.5
H54A C54 H54C 109.5
H54B C54 H54C 109.5
N53 C55 C56 119.8(3)
N53 C55 C52 116.4(3)
C56 C55 C52 123.8(3)
C57 C56 C55 120.1(3)
C57 C56 H56 119.9
C55 C56 H56 119.9
C58 C57 C56 119.9(4)
C58 C57 H57 120.1
C56 C57 H57 120.1
C57 C58 C59 118.1(4)
C57 C58 H58 121.0
C59 C58 H58 121.0
N53 C59 C58 123.1(3)
N53 C59 H59 118.5
C58 C59 H59 118.5
Si52 C60 H60A 109.5
Si52 C60 H60B 109.5
H60A C60 H60B 109.5
Si52 C60 H60C 109.5
H60A C60 H60C 109.5
H60B C60 H60C 109.5
Si52 C61 H61A 109.5
Si52 C61 H61B 109.5
H61A C61 H61B 109.5
Si52 C61 H61C 109.5
H61A C61 H61C 109.5
H61B C61 H61C 109.5
C63 C62 C65 110.1(4)
C63 C62 C64 106.6(4)
C65 C62 C64 110.3(4)
C63 C62 Si52 111.6(3)
C65 C62 Si52 110.4(3)
C64 C62 Si52 107.9(3)
C62 C63 H63A 109.5
C62 C63 H63B 109.5
H63A C63 H63B 109.5
C62 C63 H63C 109.5
H63A C63 H63C 109.5
H63B C63 H63C 109.5
C62 C64 H64A 109.5
C62 C64 H64B 109.5
H64A C64 H64B 109.5
C62 C64 H64C 109.5
H64A C64 H64C 109.5
H64B C64 H64C 109.5
C62 C65 H65A 109.5
C62 C65 H65B 109.5
H65A C65 H65B 109.5
C62 C65 H65C 109.5
H65A C65 H65C 109.5
H65B C65 H65C 109.5
Si51 C66 H66A 109.5
Si51 C66 H66B 109.5
H66A C66 H66B 109.5
Si51 C66 H66C 109.5
H66A C66 H66C 109.5
H66B C66 H66C 109.5
Si51 C67 H67A 109.5
Si51 C67 H67B 109.5
H67A C67 H67B 109.5
Si51 C67 H67C 109.5
H67A C67 H67C 109.5
H67B C67 H67C 109.5
C69 C68 C70 108.2(3)
C69 C68 C71 108.9(4)
C70 C68 C71 108.1(3)
C69 C68 Si51 113.0(3)
C70 C68 Si51 109.2(3)
C71 C68 Si51 109.3(3)
C68 C69 H69A 109.5
C68 C69 H69B 109.5
H69A C69 H69B 109.5
C68 C69 H69C 109.5
H69A C69 H69C 109.5
H69B C69 H69C 109.5
C68 C70 H70A 109.5
C68 C70 H70B 109.5
H70A C70 H70B 109.5
C68 C70 H70C 109.5
H70A C70 H70C 109.5
H70B C70 H70C 109.5
C68 C71 H71A 109.5
C68 C71 H71B 109.5
H71A C71 H71B 109.5
C68 C71 H71C 109.5
H71A C71 H71C 109.5
H71B C71 H71C 109.5
N57 C72 N56 122.1(3)
N57 C72 N54 135.9(3)
N56 C72 N54 102.1(3)
N57 C72 Zr51 169.0(3)
N56 C72 Zr51 49.39(16)
N54 C72 Zr51 53.14(16)
C74 C73 C78 118.8(3)
C74 C73 N55 119.6(3)
C78 C73 N55 121.5(3)
C73 C74 C75 121.0(3)
C73 C74 H74 119.5
C75 C74 H74 119.5
C76 C75 C74 119.9(4)
C76 C75 H75 120.1
C74 C75 H75 120.1
C77 C76 C75 119.1(3)
C77 C76 H76 120.4
C75 C76 H76 120.4
C76 C77 C78 121.7(3)
C76 C77 H77 119.2
C78 C77 H77 119.2
C77 C78 C73 119.5(3)
C77 C78 H78 120.3
C73 C78 H78 120.3
C80 C79 C84 118.6(3)
C80 C79 N55 120.8(3)
C84 C79 N55 120.5(3)
C81 C80 C79 120.2(4)
C81 C80 H80 119.9
C79 C80 H80 119.9
C80 C81 C82 120.5(4)
C80 C81 H81 119.8
C82 C81 H81 119.8
C83 C82 C81 119.2(4)
C83 C82 H82 120.4
C81 C82 H82 120.4
C82 C83 C84 121.5(4)
C82 C83 H83 119.3
C84 C83 H83 119.3
C83 C84 C79 120.0(4)
C83 C84 H84 120.0
C79 C84 H84 120.0
C1A C86 H86A 109.5
C1A C86 H86B 109.5
H86A C86 H86B 109.5
C1A C86 H86C 109.5
H86A C86 H86C 109.5
H86B C86 H86C 109.5
C1A C87 H87A 109.5
C1A C87 H87B 109.5
H87A C87 H87B 109.5
C1A C87 H87C 109.5
H87A C87 H87C 109.5
H87B C87 H87C 109.5
N57 C88 C90 107.8(3)
N57 C88 C89 108.2(3)
C90 C88 C89 110.4(3)
N57 C88 H88 110.1
C90 C88 H88 110.1
C89 C88 H88 110.1
C88 C89 H89A 109.5
C88 C89 H89B 109.5
H89A C89 H89B 109.5
C88 C89 H89C 109.5
H89A C89 H89C 109.5
H89B C89 H89C 109.5
C88 C90 H90A 109.5
C88 C90 H90B 109.5
H90A C90 H90B 109.5
C88 C90 H90C 109.5
H90A C90 H90C 109.5
H90B C90 H90C 109.5

loop_
_geom_bond_atom_site_label_1
_geom_bond_atom_site_label_2
_geom_bond_distance
Zr1 N1 2.047(3)
Zr1 N2 2.050(3)
Zr1 N6 2.096(4)
Zr1 N4 2.188(3)
Zr1 N3 2.314(3)
Zr1 C22 2.723(4)
Si1 N1 1.746(3)
Si1 C10 1.862(5)
Si1 C11 1.869(4)
Si1 C12 1.904(4)
N1 C1 1.482(5)
N2 C3 1.481(7)
N2 Si2A 1.718(4)
N3 C9 1.343(5)
N3 C5 1.357(5)
N4 N5 1.407(4)
N4 C22 1.409(5)
N5 C29 1.406(4)
N5 C23 1.410(5)
N6 C22 1.406(5)
N6 C35 1.467(5)
N7 C22 1.279(6)
N7 C38 1.464(5)
C1 C2 1.565(6)
C1 H1B 0.9900
C1 H1C 0.9900
C2 C5 1.527(5)
C2 C3 1.539(7)
C2 C4 1.542(6)
C3 H3A 0.9900
C3 H3B 0.9900
C4 H4A 0.9800
C4 H4B 0.9800
C4 H4C 0.9800
C5 C6 1.378(6)
C6 C7 1.385(6)
C6 H6 0.9500
C7 C8 1.375(7)
C7 H7 0.9500
C8 C9 1.376(6)
C8 H8 0.9500
C9 H9 0.9500
C10 H10A 0.9800
C10 H10B 0.9800
C10 H10C 0.9800
C11 H11A 0.9800
C11 H11B 0.9800
C11 H11C 0.9800
C12 C14 1.539(6)
C12 C15 1.541(6)
C12 C13 1.542(6)
C13 H13A 0.9800
C13 H13B 0.9800
C13 H13C 0.9800
C14 H14A 0.9800
C14 H14B 0.9800
C14 H14C 0.9800
C15 H15A 0.9800
C15 H15B 0.9800
C15 H15C 0.9800
Si2A C17A 1.764(7)
Si2A C18A 1.770(11)
Si2A C16A 2.122(11)
C16A H16A 0.9800
C16A H16B 0.9800
C16A H16C 0.9800
C17A H17A 0.9800
C17A H17B 0.9800
C17A H17C 0.9800
C18A C21A 1.477(16)
C18A C19A 1.499(12)
C18A C20A 1.544(13)
C19A H19A 0.9800
C19A H19B 0.9800
C19A H19C 0.9800
C20A H20A 0.9800
C20A H20B 0.9800
C20A H20C 0.9800
C21A H21A 0.9800
C21A H21B 0.9800
C21A H21C 0.9800
C16B H16D 0.9800
C16B H16E 0.9800
C16B H16F 0.9800
C17B H17D 0.9800
C17B H17E 0.9800
C17B H17F 0.9800
C18B C21B 1.480(15)
C18B C19B 1.513(10)
C18B C20B 1.538(11)
C19B H19D 0.9800
C19B H19E 0.9800
C19B H19F 0.9800
C20B H20D 0.9800
C20B H20E 0.9800
C20B H20F 0.9800
C21B H21D 0.9800
C21B H21E 0.9800
C21B H21F 0.9800
C23 C28 1.396(6)
C23 C24 1.398(6)
C24 C25 1.392(6)
C24 H24 0.9500
C25 C26 1.374(8)
C25 H25 0.9500
C26 C27 1.389(8)
C26 H26 0.9500
C27 C28 1.388(6)
C27 H27 0.9500
C28 H28 0.9500
C29 C30 1.389(5)
C29 C34 1.397(6)
C30 C31 1.386(5)
C30 H30 0.9500
C31 C32 1.385(6)
C31 H31 0.9500
C32 C33 1.381(7)
C32 H32 0.9500
C33 C34 1.392(6)
C33 H33 0.9500
C34 H34 0.9500
C35 C37 1.513(8)
C35 C36 1.514(7)
C35 H35 1.0000
C36 H36A 0.9800
C36 H36B 0.9800
C36 H36C 0.9800
C37 H37A 0.9800
C37 H37B 0.9800
C37 H37C 0.9800
C38 C40 1.518(7)
C38 C39 1.530(6)
C38 H38 1.0000
C39 H39A 0.9800
C39 H39B 0.9800
C39 H39C 0.9800
C40 H40A 0.9800
C40 H40B 0.9800
C40 H40C 0.9800
Zr51 N51 2.042(3)
Zr51 N52 2.050(3)
Zr51 N56 2.092(3)
Zr51 N54 2.181(3)
Zr51 N53 2.327(3)
Zr51 C72 2.713(3)
Si51 N51 1.747(3)
Si51 C66 1.857(4)
Si51 C67 1.869(4)
Si51 C68 1.892(4)
Si52 N52 1.748(3)
Si52 C60 1.869(4)
Si52 C61 1.878(4)
Si52 C62 1.903(4)
N51 C51 1.472(4)
N52 C53 1.482(4)
N53 C59 1.338(5)
N53 C55 1.366(4)
N54 N55 1.405(4)
N54 C72 1.421(5)
N55 C79 1.407(5)
N55 C73 1.410(4)
N56 C72 1.399(4)
N56 C1A 1.465(5)
N57 C72 1.275(5)
N57 C88 1.456(4)
C1A C87 1.510(5)
C1A C86 1.523(5)
C1A H1A 1.0000
C51 C52 1.562(5)
C51 H51A 0.9900
C51 H51B 0.9900
C52 C55 1.518(5)
C52 C54 1.538(5)
C52 C53 1.557(5)
C53 H53A 0.9900
C53 H53B 0.9900
C54 H54A 0.9800
C54 H54B 0.9800
C54 H54C 0.9800
C55 C56 1.386(5)
C56 C57 1.377(6)
C56 H56 0.9500
C57 C58 1.369(6)
C57 H57 0.9500
C58 C59 1.383(6)
C58 H58 0.9500
C59 H59 0.9500
C60 H60A 0.9800
C60 H60B 0.9800
C60 H60C 0.9800
C61 H61A 0.9800
C61 H61B 0.9800
C61 H61C 0.9800
C62 C63 1.528(6)
C62 C65 1.530(7)
C62 C64 1.550(6)
C63 H63A 0.9800
C63 H63B 0.9800
C63 H63C 0.9800
C64 H64A 0.9800
C64 H64B 0.9800
C64 H64C 0.9800
C65 H65A 0.9800
C65 H65B 0.9800
C65 H65C 0.9800
C66 H66A 0.9800
C66 H66B 0.9800
C66 H66C 0.9800
C67 H67A 0.9800
C67 H67B 0.9800
C67 H67C 0.9800
C68 C69 1.530(6)
C68 C70 1.538(5)
C68 C71 1.542(6)
C69 H69A 0.9800
C69 H69B 0.9800
C69 H69C 0.9800
C70 H70A 0.9800
C70 H70B 0.9800
C70 H70C 0.9800
C71 H71A 0.9800
C71 H71B 0.9800
C71 H71C 0.9800
C73 C74 1.389(5)
C73 C78 1.398(5)
C74 C75 1.392(5)
C74 H74 0.9500
C75 C76 1.387(6)
C75 H75 0.9500
C76 C77 1.375(6)
C76 H76 0.9500
C77 C78 1.388(5)
C77 H77 0.9500
C78 H78 0.9500
C79 C80 1.400(5)
C79 C84 1.404(5)
C80 C81 1.386(6)
C80 H80 0.9500
C81 C82 1.393(6)
C81 H81 0.9500
C82 C83 1.373(6)
C82 H82 0.9500
C83 C84 1.378(5)
C83 H83 0.9500
C84 H84 0.9500
C86 H86A 0.9800
C86 H86B 0.9800
C86 H86C 0.9800
C87 H87A 0.9800
C87 H87B 0.9800
C87 H87C 0.9800
C88 C90 1.521(5)
C88 C89 1.523(5)
C88 H88 1.0000
C89 H89A 0.9800
C89 H89B 0.9800
C89 H89C 0.9800
C90 H90A 0.9800
C90 H90B 0.9800
C90 H90C 0.9800

loop_
_geom_torsion_atom_site_label_1
_geom_torsion_atom_site_label_2
_geom_torsion_atom_site_label_3
_geom_torsion_atom_site_label_4
_geom_torsion
C10 Si1 N1 C1 -171.5(3)
C11 Si1 N1 C1 68.8(3)
C12 Si1 N1 C1 -50.6(3)
C10 Si1 N1 Zr1 12.8(3)
C11 Si1 N1 Zr1 -106.9(3)
C12 Si1 N1 Zr1 133.6(2)
C22 N4 N5 C29 -80.8(5)
Zr1 N4 N5 C29 91.3(5)
C22 N4 N5 C23 94.0(4)
Zr1 N4 N5 C23 -93.9(5)
Si1 N1 C1 C2 -178.2(3)
Zr1 N1 C1 C2 -1.7(4)
N1 C1 C2 C5 -67.7(5)
N1 C1 C2 C3 58.4(5)
N1 C1 C2 C4 172.8(4)
Si2A N2 C3 C2 -137.3(3)
Zr1 N2 C3 C2 27.0(5)
C5 C2 C3 N2 49.8(5)
C4 C2 C3 N2 171.0(4)
C1 C2 C3 N2 -75.5(5)
C9 N3 C5 C6 0.1(6)
Zr1 N3 C5 C6 -172.5(3)
C9 N3 C5 C2 179.4(4)
Zr1 N3 C5 C2 6.9(4)
C3 C2 C5 N3 -67.2(5)
C4 C2 C5 N3 174.8(4)
C1 C2 C5 N3 59.7(5)
C3 C2 C5 C6 112.1(5)
C4 C2 C5 C6 -5.8(6)
C1 C2 C5 C6 -121.0(5)
N3 C5 C6 C7 1.7(7)
C2 C5 C6 C7 -177.6(4)
C5 C6 C7 C8 -2.1(8)
C6 C7 C8 C9 0.8(7)
C5 N3 C9 C8 -1.4(6)
Zr1 N3 C9 C8 170.3(3)
C7 C8 C9 N3 0.9(7)
C3 N2 Si2A C17A 155.8(4)
Zr1 N2 Si2A C17A -4.9(4)
C3 N2 Si2A C18A -64.3(6)
Zr1 N2 Si2A C18A 135.0(6)
C3 N2 Si2A C16A 48.4(5)
Zr1 N2 Si2A C16A -112.3(5)
N2 Si2A C18A C21A -73.7(8)
C17A Si2A C18A C21A 59.8(9)
C16A Si2A C18A C21A 176.5(7)
N2 Si2A C18A C19A 165.3(7)
C17A Si2A C18A C19A -61.1(11)
C16A Si2A C18A C19A 55.5(9)
N2 Si2A C18A C20A 42.4(10)
C17A Si2A C18A C20A 176.0(7)
C16A Si2A C18A C20A -67.4(10)
C38 N7 C22 N6 177.1(4)
C38 N7 C22 N4 -4.9(7)
C38 N7 C22 Zr1 -145.7(12)
C35 N6 C22 N7 -6.9(6)
Zr1 N6 C22 N7 171.1(3)
C35 N6 C22 N4 174.5(3)
Zr1 N6 C22 N4 -7.5(3)
C35 N6 C22 Zr1 -177.9(4)
N5 N4 C22 N7 4.2(7)
Zr1 N4 C22 N7 -171.1(4)
N5 N4 C22 N6 -177.5(3)
Zr1 N4 C22 N6 7.1(3)
N5 N4 C22 Zr1 175.3(4)
C29 N5 C23 C28 -45.4(6)
N4 N5 C23 C28 140.0(4)
C29 N5 C23 C24 138.7(4)
N4 N5 C23 C24 -35.9(5)
C28 C23 C24 C25 1.1(6)
N5 C23 C24 C25 177.1(4)
C23 C24 C25 C26 -1.4(6)
C24 C25 C26 C27 0.9(6)
C25 C26 C27 C28 -0.1(6)
C26 C27 C28 C23 -0.2(6)
C24 C23 C28 C27 -0.3(6)
N5 C23 C28 C27 -176.3(4)
N4 N5 C29 C30 155.6(4)
C23 N5 C29 C30 -18.8(6)
N4 N5 C29 C34 -21.9(6)
C23 N5 C29 C34 163.7(4)
C34 C29 C30 C31 1.0(6)
N5 C29 C30 C31 -176.4(4)
C29 C30 C31 C32 0.6(6)
C30 C31 C32 C33 -1.3(7)
C31 C32 C33 C34 0.4(8)
C32 C33 C34 C29 1.2(8)
C30 C29 C34 C33 -1.9(7)
N5 C29 C34 C33 175.6(4)
C22 N6 C35 C37 -69.8(6)
Zr1 N6 C35 C37 113.4(6)
C22 N6 C35 C36 168.1(4)
Zr1 N6 C35 C36 -8.7(7)
C22 N7 C38 C40 -133.8(4)
C22 N7 C38 C39 105.9(5)
C66 Si51 N51 C51 161.6(3)
C67 Si51 N51 C51 43.2(3)
C68 Si51 N51 C51 -78.6(3)
C66 Si51 N51 Zr51 -28.6(3)
C67 Si51 N51 Zr51 -146.9(2)
C68 Si51 N51 Zr51 91.2(2)
C60 Si52 N52 C53 -177.8(2)
C61 Si52 N52 C53 61.0(3)
C62 Si52 N52 C53 -59.5(3)
C60 Si52 N52 Zr51 21.3(3)
C61 Si52 N52 Zr51 -99.9(2)
C62 Si52 N52 Zr51 139.6(2)
C72 N54 N55 C79 -91.9(4)
Zr51 N54 N55 C79 98.5(4)
C72 N54 N55 C73 82.9(4)
Zr51 N54 N55 C73 -86.8(4)
C72 N56 C1A C87 70.4(4)
Zr51 N56 C1A C87 -126.8(3)
C72 N56 C1A C86 -166.1(3)
Zr51 N56 C1A C86 -3.3(5)
Si51 N51 C51 C52 150.4(3)
Zr51 N51 C51 C52 -21.5(4)
N51 C51 C52 C55 -54.4(4)
N51 C51 C52 C54 -174.6(3)
N51 C51 C52 C53 71.9(4)
Si52 N52 C53 C52 -156.0(2)
Zr51 N52 C53 C52 8.0(4)
C55 C52 C53 N52 63.5(4)
C54 C52 C53 N52 -175.7(3)
C51 C52 C53 N52 -62.3(4)
C59 N53 C55 C56 2.0(5)
Zr51 N53 C55 C56 176.1(2)
C59 N53 C55 C52 -177.8(3)
Zr51 N53 C55 C52 -3.6(3)
C54 C52 C55 N53 -178.5(3)
C53 C52 C55 N53 -61.8(4)
C51 C52 C55 N53 65.7(4)
C54 C52 C55 C56 1.8(4)
C53 C52 C55 C56 118.4(3)
C51 C52 C55 C56 -114.1(4)
N53 C55 C56 C57 -2.3(5)
C52 C55 C56 C57 177.5(3)
C55 C56 C57 C58 0.7(6)
C56 C57 C58 C59 1.2(6)
C55 N53 C59 C58 -0.1(5)
Zr51 N53 C59 C58 -173.3(3)
C57 C58 C59 N53 -1.5(6)
N51 Si51 C68 C69 51.3(3)
C66 Si51 C68 C69 171.2(3)
C67 Si51 C68 C69 -69.7(3)
N51 Si51 C68 C70 171.7(3)
C66 Si51 C68 C70 -68.4(3)
C67 Si51 C68 C70 50.8(3)
N51 Si51 C68 C71 -70.2(3)
C66 Si51 C68 C71 49.7(3)
C67 Si51 C68 C71 168.9(3)
C88 N57 C72 N56 176.8(3)
C88 N57 C72 N54 -1.8(6)
C88 N57 C72 Zr51 140.4(11)
C1A N56 C72 N57 -2.5(5)
Zr51 N56 C72 N57 -171.4(3)
C1A N56 C72 N54 176.6(3)
Zr51 N56 C72 N54 7.6(3)
C1A N56 C72 Zr51 169.0(3)
N55 N54 C72 N57 -2.3(6)
Zr51 N54 C72 N57 171.6(4)
N55 N54 C72 N56 178.8(3)
Zr51 N54 C72 N56 -7.2(2)
N55 N54 C72 Zr51 -173.9(3)
N54 N55 C73 C74 26.5(5)
C79 N55 C73 C74 -159.2(3)
N54 N55 C73 C78 -149.8(3)
C79 N55 C73 C78 24.5(5)
C78 C73 C74 C75 2.2(6)
N55 C73 C74 C75 -174.1(4)
C73 C74 C75 C76 -1.0(6)
C74 C75 C76 C77 -0.6(6)
C75 C76 C77 C78 1.1(6)
C76 C77 C78 C73 0.1(6)
C74 C73 C78 C77 -1.8(6)
N55 C73 C78 C77 174.5(3)
N54 N55 C79 C80 -145.0(3)
C73 N55 C79 C80 40.6(5)
N54 N55 C79 C84 31.9(5)
C73 N55 C79 C84 -142.5(3)
C84 C79 C80 C81 -0.2(5)
N55 C79 C80 C81 176.8(3)
C79 C80 C81 C82 0.1(6)
C80 C81 C82 C83 0.1(6)
C81 C82 C83 C84 -0.3(6)
C82 C83 C84 C79 0.2(6)
C80 C79 C84 C83 0.0(5)
N55 C79 C84 C83 -177.0(3)
C72 N57 C88 C90 135.6(4)
C72 N57 C88 C89 -105.0(4)

loop_
_cell_oxdiff_twin_id
_cell_oxdiff_twin_matrix_11
_cell_oxdiff_twin_matrix_12
_cell_oxdiff_twin_matrix_13
_cell_oxdiff_twin_matrix_21
_cell_oxdiff_twin_matrix_22
_cell_oxdiff_twin_matrix_23
_cell_oxdiff_twin_matrix_31
_cell_oxdiff_twin_matrix_32
_cell_oxdiff_twin_matrix_33
1 1.0000 0.0000 0.0000 0.0000 1.0000 0.0000 0.0000 0.0000 1.0000
2 1.0002 0.0482 -0.1187 -0.0003 -0.9999 -0.0001 0.0018 0.0001 -1.0001

loop_
_diffrn_oxdiff_twin_id
_diffrn_oxdiff_twin_ratio
_diffrn_oxdiff_twin_reflns_isolated
_diffrn_oxdiff_twin_reflns_overlapped
1 0.5182 97672 47359
2 0.4818 97588 47359
